data_4038798
loop_
_publ_author_name
'Iuliano, Veronica'
'Talotta, Carmen'
'Gaeta, Carmine'
'Hickey, Neal'
'Geremia, Silvano'
'Vatsouro, Ivan'
'Kovalev, Vladimir'
'Neri, Placido'

_publ_section_title
;
 Influence of <i>exo</i>-Adamantyl Groups and <i>endo</i>-OH Functions on
 the Threading of Calix[6]arene Macrocycle.
;
_journal_issue 19
_journal_name_full 'The Journal of organic chemistry'
_journal_page_first 12585
_journal_page_last 12593
_journal_paper_doi 10.1021/acs.joc.0c01769
_journal_volume 85
_journal_year 2020
_chemical_formula_moiety 'C126  H168  O6,  2.25 (C H Cl3)'
_chemical_formula_sum 'C128.25 H170.25 Cl6.75 O6'
_chemical_formula_weight 2047.17
_space_group_IT_number 2
_space_group_name_Hall '-P 1'
_space_group_name_H-M_alt 'P -1'
_symmetry_cell_setting triclinic
_symmetry_Int_Tables_number 2
_symmetry_space_group_name_Hall '-P 1'
_symmetry_space_group_name_H-M 'P -1'
_atom_sites_solution_hydrogens mixed
_atom_sites_solution_primary direct
_atom_sites_solution_secondary direct
_audit_conform_dict_location ftp://ftp.iucr.org/pub/cif_core.dic
_audit_conform_dict_name cif_core.dic
_audit_conform_dict_version 2.4.3
_audit_creation_date 2020-03-06T18:04:53-00:00
_audit_creation_method 'WinGX routine CIF_UPDATE'
_audit_update_record
;
2020-03-16 deposited with the CCDC.	2020-03-18 downloaded from the CCDC.
;
_cell_angle_alpha 75.80(3)
_cell_angle_beta 86.69(2)
_cell_angle_gamma 86.896(10)
_cell_formula_units_Z 2
_cell_length_a 12.959(4)
_cell_length_b 15.165(3)
_cell_length_c 29.378(7)
_cell_measurement_reflns_used 12871
_cell_measurement_temperature 100(2)
_cell_measurement_theta_max 21.6
_cell_measurement_theta_min 1.36
_cell_measurement_wavelength 0.7
_cell_volume 5583(3)
_computing_cell_refinement 'XDS (Kabsch, 2010)'
_computing_data_collection 'Elettra XRD1 Data Collection SW'
_computing_data_reduction XDS
_computing_molecular_graphics 'ORTEP-3 for Windows (Farrugia, 2012)'
_computing_publication_material 'WinGX publication routines (Farrugia, 2012)'
_computing_structure_refinement 'SHELXL-2014/7 (Sheldrick, 2014)'
_computing_structure_solution 'SHELXS-2013 (Sheldrick, 2008)'
_diffrn_ambient_temperature 100(2)
_diffrn_measured_fraction_theta_full 0.95
_diffrn_measured_fraction_theta_max 0.95
_diffrn_measurement_device 'Area Detector'
_diffrn_measurement_device_type 'Dectris Pilatus 2M'
_diffrn_measurement_method 'Rotating Crystal'
_diffrn_radiation_probe x-ray
_diffrn_radiation_type Synchrotron
_diffrn_radiation_wavelength 0.7
_diffrn_reflns_av_R_equivalents 0.1038
_diffrn_reflns_av_unetI/netI 0.0829
_diffrn_reflns_Laue_measured_fraction_full 0.95
_diffrn_reflns_Laue_measured_fraction_max 0.95
_diffrn_reflns_limit_h_max 13
_diffrn_reflns_limit_h_min -13
_diffrn_reflns_limit_k_max 15
_diffrn_reflns_limit_k_min -15
_diffrn_reflns_limit_l_max 30
_diffrn_reflns_limit_l_min -30
_diffrn_reflns_number 45006
_diffrn_reflns_point_group_measured_fraction_full 0.95
_diffrn_reflns_point_group_measured_fraction_max 0.95
_diffrn_reflns_theta_full 21.601
_diffrn_reflns_theta_max 21.601
_diffrn_reflns_theta_min 1.365
_diffrn_standards_number 0
_exptl_absorpt_coefficient_mu 0.216
_exptl_absorpt_correction_type none
_exptl_crystal_colour Colourless
_exptl_crystal_density_diffrn 1.218
_exptl_crystal_density_method 'not measured'
_exptl_crystal_description 'Flat rods'
_exptl_crystal_F_000 2205
_exptl_crystal_recrystallization_method 'Re-crystallisation from solvent: CHCl3 / CH3OH'
_exptl_crystal_size_max 0.15
_exptl_crystal_size_mid 0.05
_exptl_crystal_size_min 0.01
_refine_diff_density_max 0.666
_refine_diff_density_min -0.413
_refine_diff_density_rms 0.065
_refine_ls_extinction_coef 0.0042(8)
_refine_ls_extinction_expression Fc^*^=kFc[1+0.001xFc^2^\l^3^/sin(2\q)]^-1/4^
_refine_ls_extinction_method 'SHELXL-2014/7 (Sheldrick 2014'
_refine_ls_goodness_of_fit_ref 1.042
_refine_ls_hydrogen_treatment constr
_refine_ls_matrix_type full
_refine_ls_number_constraints 0
_refine_ls_number_parameters 1417
_refine_ls_number_reflns 12925
_refine_ls_number_restraints 1495
_refine_ls_restrained_S_all 1.045
_refine_ls_R_factor_all 0.1598
_refine_ls_R_factor_gt 0.1007
_refine_ls_shift/su_max 0.003
_refine_ls_shift/su_mean 0
_refine_ls_structure_factor_coef Fsqd
_refine_ls_weighting_details 'w=1/[\s^2^(Fo^2^)+(0.1695P)^2^+7.6660P] where P=(Fo^2^+2Fc^2^)/3'
_refine_ls_weighting_scheme calc
_refine_ls_wR_factor_gt 0.2737
_refine_ls_wR_factor_ref 0.3254
_reflns_Friedel_coverage 0
_reflns_number_gt 7363
_reflns_number_total 12925
_reflns_threshold_expression 'I > 2\s(I)'
_cod_data_source_file jo0c01769_si_003.cif
_cod_data_source_block shelx
_cod_depositor_comments 'Adding full bibliography for 4038798--4038799.cif.'
_cod_database_code 4038798

loop_
_symmetry_equiv_pos_as_xyz
'x, y, z'
'-x, -y, -z'

loop_
_atom_site_label
_atom_site_type_symbol
_atom_site_fract_x
_atom_site_fract_y
_atom_site_fract_z
_atom_site_U_iso_or_equiv
_atom_site_adp_type
_atom_site_occupancy
_atom_site_site_symmetry_order
_atom_site_calc_flag
_atom_site_refinement_flags_posn
_atom_site_refinement_flags_adp
_atom_site_refinement_flags_occupancy
_atom_site_disorder_assembly
_atom_site_disorder_group
O101 O 0.8031(4) 0.4139(3) 0.91723(15) 0.0635(12) Uani 1 1 d D U . . .
C101 C 0.7600(5) 0.2536(4) 0.8219(2) 0.0532(16) Uani 1 1 d . U . . .
C102 C 0.8562(5) 0.2875(4) 0.8258(2) 0.0570(17) Uani 1 1 d . U . . .
H102 H 0.9129 0.2745 0.8061 0.068 Uiso 1 1 calc R U . . .
C103 C 0.8721(5) 0.3398(4) 0.8576(2) 0.0575(17) Uani 1 1 d . U . . .
C104 C 0.7896(5) 0.3579(4) 0.8865(2) 0.0555(16) Uani 1 1 d . U . . .
C105 C 0.6917(5) 0.3246(4) 0.8846(2) 0.0570(17) Uani 1 1 d . U . . .
C106 C 0.6803(5) 0.2723(4) 0.8521(2) 0.0610(18) Uani 1 1 d . U . . .
H106 H 0.6146 0.2484 0.8507 0.073 Uiso 1 1 calc R U . . .
C107 C 0.7428(5) 0.1960(4) 0.7875(2) 0.0607(17) Uani 1 1 d . U . . .
C108 C 0.8320(6) 0.1994(5) 0.7509(3) 0.077(2) Uani 1 1 d . U . . .
H10A H 0.8969 0.1773 0.7669 0.092 Uiso 1 1 calc R U . . .
H10B H 0.8406 0.2631 0.733 0.092 Uiso 1 1 calc R U . . .
C109 C 0.7348(6) 0.0951(4) 0.8141(3) 0.071(2) Uani 1 1 d . U . . .
H10C H 0.7994 0.0738 0.8306 0.086 Uiso 1 1 calc R U . . .
H10D H 0.6768 0.0891 0.838 0.086 Uiso 1 1 calc R U . . .
C110 C 0.6436(6) 0.2286(5) 0.7610(3) 0.078(2) Uani 1 1 d . U . . .
H11A H 0.6499 0.2926 0.743 0.094 Uiso 1 1 calc R U . . .
H11B H 0.5839 0.2259 0.7838 0.094 Uiso 1 1 calc R U . . .
C111 C 0.8116(7) 0.1401(5) 0.7166(3) 0.083(2) Uani 1 1 d . U . . .
H111 H 0.8711 0.1443 0.693 0.1 Uiso 1 1 calc R U . . .
C112 C 0.8046(7) 0.0430(5) 0.7441(3) 0.087(2) Uani 1 1 d . U . . .
H11C H 0.7937 0.0036 0.7226 0.104 Uiso 1 1 calc R U . . .
H11D H 0.8701 0.0223 0.76 0.104 Uiso 1 1 calc R U . . .
C113 C 0.7168(7) 0.0353(5) 0.7799(3) 0.085(2) Uani 1 1 d . U . . .
H113 H 0.7117 -0.0296 0.7979 0.102 Uiso 1 1 calc R U . . .
C114 C 0.6162(8) 0.0679(6) 0.7564(3) 0.102(3) Uani 1 1 d . U . . .
H11E H 0.559 0.0642 0.7805 0.123 Uiso 1 1 calc R U . . .
H11F H 0.6008 0.0283 0.7356 0.123 Uiso 1 1 calc R U . . .
C115 C 0.6246(7) 0.1686(6) 0.7269(3) 0.091(3) Uani 1 1 d . U . . .
H115 H 0.559 0.1896 0.7104 0.11 Uiso 1 1 calc R U . . .
C116 C 0.7149(8) 0.1753(6) 0.6913(3) 0.091(3) Uani 1 1 d . U . . .
H11G H 0.7025 0.1389 0.6685 0.109 Uiso 1 1 calc R U . . .
H11H H 0.7224 0.2394 0.6738 0.109 Uiso 1 1 calc R U . . .
C117 C 0.6018(5) 0.3425(5) 0.9163(2) 0.0634(18) Uani 1 1 d . U . . .
H11I H 0.6289 0.3494 0.946 0.076 Uiso 1 1 calc R U . . .
H11J H 0.5583 0.2887 0.9241 0.076 Uiso 1 1 calc R U . . .
C118 C 0.8428(17) 0.3697(11) 0.9618(5) 0.064(7) Uiso 0.5 1 d D U P A -1
H11K H 0.9075 0.3346 0.9571 0.077 Uiso 0.5 1 calc R U P A -1
H11L H 0.792 0.3265 0.98 0.077 Uiso 0.5 1 calc R U P A -1
C119 C 0.8638(8) 0.4379(7) 0.9888(4) 0.035(2) Uiso 0.5 1 d D U P A -1
H11M H 0.9142 0.4809 0.9702 0.042 Uiso 0.5 1 calc R U P A -1
H11N H 0.896 0.4059 1.0184 0.042 Uiso 0.5 1 calc R U P A -1
C120 C 0.7651(11) 0.4936(9) 1.0010(5) 0.060(4) Uiso 0.5 1 d D U P A -1
H12A H 0.7118 0.4521 1.0182 0.071 Uiso 0.5 1 calc R U P A -1
H12B H 0.7356 0.5317 0.9719 0.071 Uiso 0.5 1 calc R U P A -1
C121 C 0.802(2) 0.5558(14) 1.0330(8) 0.101(9) Uiso 0.5 1 d D U P A -1
H12C H 0.7411 0.5754 1.0505 0.121 Uiso 0.5 1 calc R U P A -1
H12D H 0.8496 0.5193 1.0562 0.121 Uiso 0.5 1 calc R U P A -1
C122 C 0.8552(14) 0.6378(10) 1.0054(6) 0.086(5) Uiso 0.5 1 d D U P A -1
H12E H 0.8231 0.6591 0.9747 0.103 Uiso 0.5 1 calc R U P A -1
H12F H 0.9285 0.6204 0.9993 0.103 Uiso 0.5 1 calc R U P A -1
C123 C 0.8512(13) 0.7143(10) 1.0291(6) 0.086(5) Uiso 0.5 1 d D U P A -1
H12G H 0.8876 0.7658 1.0091 0.129 Uiso 0.5 1 calc R U P A -1
H12H H 0.7789 0.7331 1.0346 0.129 Uiso 0.5 1 calc R U P A -1
H12I H 0.8845 0.6944 1.0593 0.129 Uiso 0.5 1 calc R U P A -1
C168 C 0.8223(19) 0.3597(13) 0.9643(5) 0.073(7) Uiso 0.5 1 d D U P A -2
H16O H 0.8971 0.3434 0.9665 0.087 Uiso 0.5 1 calc R U P A -2
H16P H 0.785 0.3025 0.9699 0.087 Uiso 0.5 1 calc R U P A -2
C169 C 0.789(2) 0.4075(14) 1.0014(8) 0.160(9) Uiso 0.5 1 d D U P A -2
H16Q H 0.7125 0.4086 1.0042 0.192 Uiso 0.5 1 calc R U P A -2
H16R H 0.8143 0.3701 1.0315 0.192 Uiso 0.5 1 calc R U P A -2
C170 C 0.821(2) 0.4998(13) 0.9966(8) 0.119(7) Uiso 0.5 1 d D U P A -2
H17G H 0.8046 0.5352 0.9645 0.143 Uiso 0.5 1 calc R U P A -2
H17H H 0.8968 0.4974 0.9985 0.143 Uiso 0.5 1 calc R U P A -2
C171 C 0.774(2) 0.5542(15) 1.0315(9) 0.100(8) Uiso 0.5 1 d D U P A -2
H17I H 0.702 0.574 1.0237 0.12 Uiso 0.5 1 calc R U P A -2
H17J H 0.773 0.5142 1.0637 0.12 Uiso 0.5 1 calc R U P A -2
C172 C 0.835(2) 0.6360(15) 1.0302(9) 0.144(9) Uiso 0.5 1 d D U P A -2
H17K H 0.836 0.6762 0.9981 0.173 Uiso 0.5 1 calc R U P A -2
H17L H 0.9076 0.6162 1.0378 0.173 Uiso 0.5 1 calc R U P A -2
C173 C 0.7901(16) 0.6894(13) 1.0649(7) 0.116(6) Uiso 0.5 1 d D U P A -2
H17M H 0.832 0.7422 1.0631 0.174 Uiso 0.5 1 calc R U P A -2
H17N H 0.7189 0.7101 1.0572 0.174 Uiso 0.5 1 calc R U P A -2
H17O H 0.7905 0.6501 1.0969 0.174 Uiso 0.5 1 calc R U P A -2
O201 O 0.4402(3) 0.3434(3) 0.85327(16) 0.0644(12) Uani 1 1 d D U . . .
H201 H 0.4526 0.3522 0.8242 0.097 Uiso 0.5 1 d R U P C .
C201 C 0.4877(5) 0.5867(5) 0.8908(2) 0.0575(17) Uani 1 1 d . U . . .
C202 C 0.5483(5) 0.5091(5) 0.9068(2) 0.0577(17) Uani 1 1 d . U . . .
H202 H 0.6032 0.5119 0.9264 0.069 Uiso 1 1 calc R U . . .
C203 C 0.5333(5) 0.4270(5) 0.8958(2) 0.0562(16) Uani 1 1 d . U . . .
C204 C 0.4515(5) 0.4242(5) 0.8666(2) 0.0572(17) Uani 1 1 d . U . . .
C205 C 0.3869(5) 0.4992(5) 0.8511(2) 0.0579(17) Uani 1 1 d . U . . .
C206 C 0.4045(5) 0.5786(5) 0.8636(2) 0.0582(17) Uani 1 1 d . U . . .
H206 H 0.3587 0.6299 0.8534 0.07 Uiso 1 1 calc R U . . .
C207 C 0.5052(5) 0.6772(5) 0.9020(2) 0.0581(17) Uani 1 1 d . U . . .
C208 C 0.4965(11) 0.7592(9) 0.8590(5) 0.082(4) Uiso 0.6 1 d . U P B -1
H20A H 0.4293 0.7583 0.8447 0.099 Uiso 0.6 1 calc R U P B -1
H20B H 0.552 0.7527 0.8353 0.099 Uiso 0.6 1 calc R U P B -1
C209 C 0.4303(11) 0.6939(9) 0.9417(5) 0.083(4) Uiso 0.6 1 d . U P B -1
H20C H 0.4382 0.6424 0.9696 0.099 Uiso 0.6 1 calc R U P B -1
H20D H 0.3585 0.6951 0.9317 0.099 Uiso 0.6 1 calc R U P B -1
C210 C 0.6132(9) 0.6859(8) 0.9216(4) 0.067(3) Uiso 0.6 1 d . U P B -1
H21A H 0.6685 0.6732 0.8991 0.081 Uiso 0.6 1 calc R U P B -1
H21B H 0.621 0.6399 0.9517 0.081 Uiso 0.6 1 calc R U P B -1
C211 C 0.5051(19) 0.8576(15) 0.8717(8) 0.100(6) Uiso 0.6 1 d . U P B -1
H211 H 0.4927 0.9105 0.8443 0.12 Uiso 0.6 1 calc R U P B -1
C212 C 0.4246(12) 0.8544(10) 0.9128(7) 0.078(4) Uiso 0.6 1 d . U P B -1
H21C H 0.4177 0.9155 0.9193 0.093 Uiso 0.6 1 calc R U P B -1
H21D H 0.3568 0.841 0.9026 0.093 Uiso 0.6 1 calc R U P B -1
C213 C 0.4478(14) 0.7875(13) 0.9566(6) 0.088(6) Uiso 0.6 1 d . U P B -1
H213 H 0.3972 0.7951 0.9825 0.106 Uiso 0.6 1 calc R U P B -1
C214 C 0.5441(14) 0.7909(14) 0.9690(6) 0.103(6) Uiso 0.6 1 d . U P B -1
H21E H 0.5573 0.7401 0.9967 0.124 Uiso 0.6 1 calc R U P B -1
H21F H 0.551 0.8485 0.9785 0.124 Uiso 0.6 1 calc R U P B -1
C215 C 0.6269(15) 0.7852(13) 0.9299(7) 0.077(6) Uiso 0.6 1 d . U P B -1
H215 H 0.6972 0.7883 0.9417 0.093 Uiso 0.6 1 calc R U P B -1
C216 C 0.6144(11) 0.8518(10) 0.8890(5) 0.076(4) Uiso 0.6 1 d . U P B -1
H21G H 0.664 0.8389 0.8643 0.092 Uiso 0.6 1 calc R U P B -1
H21H H 0.6305 0.9114 0.8944 0.092 Uiso 0.6 1 calc R U P B -1
C275 C 0.4163(14) 0.7464(11) 0.8880(6) 0.066(4) Uiso 0.4 1 d . U P B -2
H27A H 0.3541 0.7266 0.9083 0.079 Uiso 0.4 1 calc R U P B -2
H27B H 0.3998 0.75 0.8551 0.079 Uiso 0.4 1 calc R U P B -2
C276 C 0.5143(14) 0.6586(11) 0.9562(6) 0.060(4) Uiso 0.4 1 d . U P B -2
H27C H 0.5685 0.6104 0.9667 0.072 Uiso 0.4 1 calc R U P B -2
H27D H 0.4478 0.6375 0.9724 0.072 Uiso 0.4 1 calc R U P B -2
C277 C 0.6065(12) 0.7077(11) 0.8768(6) 0.057(4) Uiso 0.4 1 d . U P B -2
H27E H 0.6005 0.7175 0.8425 0.069 Uiso 0.4 1 calc R U P B -2
H27F H 0.6616 0.6602 0.8869 0.069 Uiso 0.4 1 calc R U P B -2
C278 C 0.446(2) 0.8443(17) 0.8928(11) 0.087(7) Uiso 0.4 1 d . U P B -2
H278 H 0.392 0.8923 0.8801 0.105 Uiso 0.4 1 calc R U P B -2
C279 C 0.445(2) 0.823(2) 0.9444(11) 0.087(7) Uiso 0.4 1 d . U P B -2
H27G H 0.3784 0.7958 0.957 0.104 Uiso 0.4 1 calc R U P B -2
H27H H 0.449 0.8802 0.9544 0.104 Uiso 0.4 1 calc R U P B -2
C280 C 0.5432(17) 0.7496(16) 0.9687(8) 0.077(6) Uiso 0.4 1 d . U P B -2
H280 H 0.5487 0.7437 1.0032 0.093 Uiso 0.4 1 calc R U P B -2
C281 C 0.6378(19) 0.7726(18) 0.9417(9) 0.061(7) Uiso 0.4 1 d . U P B -2
H28A H 0.6882 0.7207 0.9511 0.073 Uiso 0.4 1 calc R U P B -2
H28B H 0.6654 0.8251 0.9509 0.073 Uiso 0.4 1 calc R U P B -2
C282 C 0.6346(14) 0.7963(13) 0.8883(7) 0.066(5) Uiso 0.4 1 d . U P B -2
H282 H 0.703 0.8173 0.8731 0.079 Uiso 0.4 1 calc R U P B -2
C283 C 0.546(2) 0.8636(16) 0.8684(9) 0.072(7) Uiso 0.4 1 d . U P B -2
H28C H 0.5647 0.9255 0.8696 0.087 Uiso 0.4 1 calc R U P B -2
H28D H 0.5402 0.8637 0.835 0.087 Uiso 0.4 1 calc R U P B -2
C217 C 0.2996(5) 0.4978(5) 0.8188(2) 0.0568(17) Uani 1 1 d . U . . .
H21I H 0.2799 0.4342 0.8223 0.068 Uiso 1 1 calc R U . . .
H21J H 0.2383 0.5326 0.8279 0.068 Uiso 1 1 calc R U . . .
C218 C 0.3705(10) 0.2831(7) 0.8870(4) 0.056(3) Uiso 0.5 1 d D U P C -1
H21K H 0.2987 0.3092 0.8851 0.067 Uiso 0.5 1 calc R U P C -1
H21L H 0.3926 0.2756 0.9195 0.067 Uiso 0.5 1 calc R U P C -1
C219 C 0.3761(14) 0.1927(10) 0.8742(7) 0.101(5) Uiso 0.5 1 d D U P C -1
H21M H 0.448 0.167 0.8772 0.122 Uiso 0.5 1 calc R U P C -1
H21N H 0.3585 0.2022 0.841 0.122 Uiso 0.5 1 calc R U P C -1
C220 C 0.3032(15) 0.1244(13) 0.9052(8) 0.120(7) Uiso 0.5 1 d D U P C -1
H22I H 0.3256 0.0621 0.9029 0.144 Uiso 0.5 1 calc R U P C -1
H22J H 0.3074 0.127 0.9384 0.144 Uiso 0.5 1 calc R U P C -1
C221 C 0.1942(16) 0.1433(19) 0.8912(10) 0.170(9) Uiso 0.5 1 d D U P C -1
H22K H 0.1902 0.1359 0.8588 0.204 Uiso 0.5 1 calc R U P C -1
H22L H 0.1752 0.2077 0.8905 0.204 Uiso 0.5 1 calc R U P C -1
C222 C 0.1149(19) 0.084(2) 0.9227(10) 0.178(11) Uiso 0.5 1 d D U P C -1
H22M H 0.1126 0.0942 0.9547 0.214 Uiso 0.5 1 calc R U P C -1
H22N H 0.1337 0.0186 0.925 0.214 Uiso 0.5 1 calc R U P C -1
C223 C 0.010(2) 0.108(3) 0.9010(12) 0.171(14) Uiso 0.5 1 d D U P C -1
H22O H -0.0429 0.0709 0.9207 0.256 Uiso 0.5 1 calc R U P C -1
H22P H -0.008 0.1729 0.899 0.256 Uiso 0.5 1 calc R U P C -1
H22Q H 0.013 0.0975 0.8694 0.256 Uiso 0.5 1 calc R U P C -1
O301 O 0.3907(4) 0.3913(3) 0.75649(17) 0.0773(14) Uani 1 1 d D U . . .
H301 H 0.3671 0.3764 0.7844 0.116 Uiso 0.5 1 d R U P D .
C301 C 0.3632(5) 0.6741(4) 0.7048(2) 0.0542(16) Uani 1 1 d . U . . .
C302 C 0.3256(4) 0.6319(4) 0.7499(2) 0.0532(16) Uani 1 1 d . U . . .
H302 H 0.2939 0.6688 0.7691 0.064 Uiso 1 1 calc R U . . .
C303 C 0.3326(5) 0.5389(4) 0.7680(2) 0.0551(16) Uani 1 1 d . U . . .
C304 C 0.3782(5) 0.4857(4) 0.7395(3) 0.0622(18) Uani 1 1 d . U . . .
C305 C 0.4133(5) 0.5234(4) 0.6940(3) 0.0636(18) Uani 1 1 d . U . . .
C306 C 0.4055(5) 0.6182(5) 0.6778(3) 0.0620(18) Uani 1 1 d . U . . .
H306 H 0.4306 0.6449 0.6467 0.074 Uiso 1 1 calc R U . . .
C307 C 0.3536(5) 0.7778(4) 0.6875(2) 0.0596(17) Uani 1 1 d . U . . .
C308 C 0.2400(6) 0.8101(5) 0.6805(3) 0.077(2) Uani 1 1 d . U . . .
H30A H 0.1993 0.7906 0.7105 0.093 Uiso 1 1 calc R U . . .
H30B H 0.2112 0.782 0.6571 0.093 Uiso 1 1 calc R U . . .
C309 C 0.3938(6) 0.8253(5) 0.7241(3) 0.081(2) Uani 1 1 d . U . . .
H30C H 0.3539 0.805 0.7543 0.097 Uiso 1 1 calc R U . . .
H30D H 0.4673 0.8062 0.7295 0.097 Uiso 1 1 calc R U . . .
C310 C 0.4157(6) 0.8127(5) 0.6413(3) 0.075(2) Uani 1 1 d . U . . .
H31A H 0.3906 0.7854 0.6169 0.09 Uiso 1 1 calc R U . . .
H31B H 0.4895 0.7937 0.6457 0.09 Uiso 1 1 calc R U . . .
C311 C 0.2311(7) 0.9152(5) 0.6630(3) 0.087(2) Uani 1 1 d . U . . .
H311 H 0.1567 0.9346 0.6583 0.105 Uiso 1 1 calc R U . . .
C312 C 0.2706(7) 0.9563(6) 0.7009(4) 0.097(3) Uani 1 1 d . U . . .
H31C H 0.2295 0.935 0.7307 0.116 Uiso 1 1 calc R U . . .
H31D H 0.2626 1.0235 0.6911 0.116 Uiso 1 1 calc R U . . .
C313 C 0.3847(7) 0.9280(5) 0.7084(3) 0.086(2) Uani 1 1 d . U . . .
H313 H 0.4112 0.9556 0.7328 0.103 Uiso 1 1 calc R U . . .
C314 C 0.4461(7) 0.9591(6) 0.6626(3) 0.095(3) Uani 1 1 d . U . . .
H31E H 0.5199 0.9402 0.6671 0.114 Uiso 1 1 calc R U . . .
H31F H 0.441 1.0263 0.6522 0.114 Uiso 1 1 calc R U . . .
C315 C 0.4053(6) 0.9178(5) 0.6248(3) 0.079(2) Uani 1 1 d . U . . .
H315 H 0.4465 0.939 0.5946 0.095 Uiso 1 1 calc R U . . .
C316 C 0.2916(7) 0.9458(6) 0.6174(3) 0.097(3) Uani 1 1 d . U . . .
H31G H 0.2836 1.0128 0.6059 0.117 Uiso 1 1 calc R U . . .
H31H H 0.2653 0.9176 0.5935 0.117 Uiso 1 1 calc R U . . .
C317 C 0.4600(6) 0.4625(5) 0.6628(3) 0.077(2) Uani 1 1 d . U . . .
H31I H 0.492 0.4072 0.6833 0.093 Uiso 1 1 calc R U . . .
H31J H 0.403 0.4427 0.6471 0.093 Uiso 1 1 calc R U . . .
C368 C 0.309(5) 0.340(3) 0.741(3) 0.113(15) Uiso 0.2 1 d D U P D -2
H36K H 0.3034 0.3602 0.7069 0.135 Uiso 0.2 1 calc R U P D -2
H36L H 0.2415 0.3524 0.7565 0.135 Uiso 0.2 1 calc R U P D -2
C369 C 0.335(4) 0.239(3) 0.755(3) 0.137(16) Uiso 0.2 1 d D U P D -2
H36M H 0.3957 0.2277 0.7345 0.164 Uiso 0.2 1 calc R U P D -2
H36N H 0.3588 0.2243 0.7874 0.164 Uiso 0.2 1 calc R U P D -2
C370 C 0.257(3) 0.170(2) 0.7530(14) 0.089(11) Uiso 0.2 1 d D U P D -2
H37A H 0.2906 0.1087 0.7638 0.107 Uiso 0.2 1 calc R U P D -2
H37B H 0.2413 0.1776 0.7197 0.107 Uiso 0.2 1 calc R U P D -2
C371 C 0.156(3) 0.172(5) 0.7809(16) 0.17(2) Uiso 0.2 1 d D U P D -2
H37C H 0.1057 0.1352 0.7702 0.209 Uiso 0.2 1 calc R U P D -2
H37D H 0.1273 0.2352 0.7754 0.209 Uiso 0.2 1 calc R U P D -2
C372 C 0.171(4) 0.134(5) 0.8329(15) 0.165(16) Uiso 0.2 1 d D U P D -2
H37E H 0.2125 0.076 0.8373 0.198 Uiso 0.2 1 calc R U P D -2
H37F H 0.2109 0.1772 0.8445 0.198 Uiso 0.2 1 calc R U P D -2
C373 C 0.072(4) 0.117(4) 0.8624(17) 0.15(2) Uiso 0.2 1 d D U P D -2
H37G H 0.0884 0.0925 0.8954 0.225 Uiso 0.2 1 calc R U P D -2
H37H H 0.0312 0.174 0.8592 0.225 Uiso 0.2 1 calc R U P D -2
H37I H 0.0328 0.0727 0.8519 0.225 Uiso 0.2 1 calc R U P D -2
C318 C 0.294(2) 0.3470(15) 0.7437(13) 0.068(8) Uiso 0.3 1 d D U P D -3
H31K H 0.231 0.366 0.7602 0.081 Uiso 0.3 1 calc R U P D -3
H31L H 0.2845 0.3664 0.7094 0.081 Uiso 0.3 1 calc R U P D -3
C319 C 0.312(3) 0.2445(16) 0.7586(12) 0.114(11) Uiso 0.3 1 d D U P D -3
H31M H 0.2649 0.2159 0.7414 0.137 Uiso 0.3 1 calc R U P D -3
H31N H 0.3836 0.2287 0.7495 0.137 Uiso 0.3 1 calc R U P D -3
C320 C 0.293(4) 0.205(2) 0.8106(11) 0.164(13) Uiso 0.3 1 d D U P D -3
H32A H 0.2254 0.2297 0.8203 0.197 Uiso 0.3 1 calc R U P D -3
H32B H 0.3467 0.2275 0.8272 0.197 Uiso 0.3 1 calc R U P D -3
C321 C 0.294(3) 0.102(2) 0.8277(11) 0.155(13) Uiso 0.3 1 d D U P D -3
H32C H 0.2354 0.0783 0.8147 0.185 Uiso 0.3 1 calc R U P D -3
H32D H 0.359 0.0753 0.8162 0.185 Uiso 0.3 1 calc R U P D -3
C322 C 0.286(3) 0.074(3) 0.8800(11) 0.138(12) Uiso 0.3 1 d D U P D -3
H32E H 0.2728 0.0078 0.8895 0.166 Uiso 0.3 1 calc R U P D -3
H32F H 0.2249 0.1063 0.8909 0.166 Uiso 0.3 1 calc R U P D -3
C323 C 0.380(4) 0.091(3) 0.9054(15) 0.164(15) Uiso 0.3 1 d D U P D -3
H32G H 0.3668 0.0699 0.9395 0.246 Uiso 0.3 1 calc R U P D -3
H32H H 0.4409 0.0571 0.8959 0.246 Uiso 0.3 1 calc R U P D -3
H32I H 0.3928 0.1559 0.8972 0.246 Uiso 0.3 1 calc R U P D -3
O401 O 0.6790(5) 0.4367(4) 0.67526(18) 0.0954(18) Uani 1 1 d D U . . .
C401 C 0.5807(5) 0.5937(4) 0.5457(2) 0.0563(17) Uani 1 1 d . U . . .
C402 C 0.5109(6) 0.5587(4) 0.5822(2) 0.0596(17) Uani 1 1 d . U . . .
H402 H 0.4393 0.5722 0.5776 0.072 Uiso 1 1 calc R U . . .
C403 C 0.5403(6) 0.5047(4) 0.6254(2) 0.0642(19) Uani 1 1 d . U . . .
C404 C 0.6470(6) 0.4868(4) 0.6324(3) 0.0644(19) Uani 1 1 d . U . . .
C405 C 0.7179(6) 0.5139(4) 0.5952(3) 0.0622(18) Uani 1 1 d . U . . .
C406 C 0.6845(5) 0.5661(4) 0.5531(2) 0.0575(17) Uani 1 1 d . U . . .
H406 H 0.7341 0.5844 0.5279 0.069 Uiso 1 1 calc R U . . .
C407 C 0.5508(5) 0.6619(4) 0.5011(2) 0.0599(18) Uani 1 1 d . U . . .
C408 C 0.5997(9) 0.6287(7) 0.4576(3) 0.115(3) Uani 1 1 d . U . . .
H40A H 0.5712 0.5698 0.457 0.138 Uiso 1 1 calc R U . . .
H40B H 0.6756 0.6196 0.4602 0.138 Uiso 1 1 calc R U . . .
C409 C 0.4422(8) 0.6752(9) 0.4966(4) 0.168(6) Uani 1 1 d . U . . .
H40C H 0.4124 0.6978 0.5236 0.201 Uiso 1 1 calc R U . . .
H40D H 0.4126 0.6155 0.4985 0.201 Uiso 1 1 calc R U . . .
C410 C 0.6054(7) 0.7475(6) 0.4964(4) 0.108(3) Uani 1 1 d . U . . .
H41A H 0.681 0.7342 0.4952 0.129 Uiso 1 1 calc R U . . .
H41B H 0.5877 0.7716 0.5244 0.129 Uiso 1 1 calc R U . . .
C411 C 0.5748(10) 0.7019(8) 0.4108(4) 0.123(3) Uani 1 1 d . U . . .
H411 H 0.6058 0.683 0.3825 0.148 Uiso 1 1 calc R U . . .
C412 C 0.4622(9) 0.7115(7) 0.4097(4) 0.114(3) Uani 1 1 d . U . . .
H41C H 0.4356 0.6514 0.41 0.136 Uiso 1 1 calc R U . . .
H41D H 0.4442 0.7535 0.3795 0.136 Uiso 1 1 calc R U . . .
C413 C 0.4060(9) 0.7454(7) 0.4485(4) 0.123(4) Uani 1 1 d . U . . .
H413 H 0.3293 0.7535 0.4457 0.148 Uiso 1 1 calc R U . . .
C414 C 0.4645(9) 0.8391(6) 0.4522(4) 0.117(4) Uani 1 1 d . U . . .
H41E H 0.4464 0.8902 0.4254 0.14 Uiso 1 1 calc R U . . .
H41F H 0.4411 0.8562 0.4816 0.14 Uiso 1 1 calc R U . . .
C415 C 0.5759(9) 0.8207(7) 0.4515(4) 0.108(3) Uani 1 1 d . U . . .
H415 H 0.6107 0.8781 0.4512 0.13 Uiso 1 1 calc R U . . .
C416 C 0.6154(9) 0.7882(7) 0.4148(4) 0.116(3) Uani 1 1 d . U . . .
H41G H 0.6914 0.7799 0.4173 0.139 Uiso 1 1 calc R U . . .
H41H H 0.6022 0.8349 0.3854 0.139 Uiso 1 1 calc R U . . .
C417 C 0.8309(6) 0.4900(5) 0.6023(3) 0.071(2) Uani 1 1 d . U . . .
H41I H 0.8644 0.4816 0.5724 0.085 Uiso 1 1 calc R U . . .
H41J H 0.838 0.4314 0.626 0.085 Uiso 1 1 calc R U . . .
C418 C 0.7226(11) 0.4735(10) 0.7066(4) 0.062(4) Uiso 0.5 1 d D U P E -1
H41K H 0.755 0.5309 0.6899 0.074 Uiso 0.5 1 calc R U P E -1
H41L H 0.7777 0.4311 0.7224 0.074 Uiso 0.5 1 calc R U P E -1
C419 C 0.6420(9) 0.4933(9) 0.7440(4) 0.057(3) Uiso 0.5 1 d D U P E -1
H41M H 0.5912 0.5408 0.7286 0.068 Uiso 0.5 1 calc R U P E -1
H41N H 0.6042 0.4374 0.7582 0.068 Uiso 0.5 1 calc R U P E -1
C420 C 0.6909(14) 0.5245(9) 0.7819(5) 0.066(5) Uiso 0.5 1 d D U P E -1
H42A H 0.741 0.4761 0.7971 0.079 Uiso 0.5 1 calc R U P E -1
H42B H 0.6363 0.5308 0.806 0.079 Uiso 0.5 1 calc R U P E -1
C421 C 0.7472(11) 0.6139(8) 0.7671(5) 0.064(4) Uiso 0.5 1 d D U P E -1
H42C H 0.78 0.6251 0.7947 0.076 Uiso 0.5 1 calc R U P E -1
H42D H 0.8027 0.6087 0.7431 0.076 Uiso 0.5 1 calc R U P E -1
C422 C 0.6737(10) 0.6946(7) 0.7469(5) 0.055(3) Uiso 0.5 1 d D U P E -1
H42E H 0.6572 0.6918 0.7148 0.066 Uiso 0.5 1 calc R U P E -1
H42F H 0.6083 0.6881 0.7664 0.066 Uiso 0.5 1 calc R U P E -1
C423 C 0.7150(17) 0.7880(10) 0.7445(8) 0.066(7) Uiso 0.5 1 d D U P E -1
H42G H 0.6631 0.8354 0.7312 0.099 Uiso 0.5 1 calc R U P E -1
H42H H 0.7297 0.7925 0.7762 0.099 Uiso 0.5 1 calc R U P E -1
H42I H 0.7787 0.7962 0.7245 0.099 Uiso 0.5 1 calc R U P E -1
C468 C 0.6673(12) 0.4896(10) 0.7127(5) 0.067(4) Uiso 0.5 1 d D U P E -2
H46O H 0.6434 0.5524 0.6973 0.08 Uiso 0.5 1 calc R U P E -2
H46P H 0.611 0.4626 0.7352 0.08 Uiso 0.5 1 calc R U P E -2
C469 C 0.7579(12) 0.4961(12) 0.7405(5) 0.089(5) Uiso 0.5 1 d D U P E -2
H46Q H 0.8071 0.5386 0.7206 0.107 Uiso 0.5 1 calc R U P E -2
H46R H 0.7938 0.4355 0.7497 0.107 Uiso 0.5 1 calc R U P E -2
C470 C 0.7266(15) 0.5288(9) 0.7839(5) 0.068(5) Uiso 0.5 1 d D U P E -2
H47G H 0.7868 0.5191 0.804 0.082 Uiso 0.5 1 calc R U P E -2
H47H H 0.6716 0.4896 0.8014 0.082 Uiso 0.5 1 calc R U P E -2
C471 C 0.6882(13) 0.6264(9) 0.7771(6) 0.084(5) Uiso 0.5 1 d D U P E -2
H47I H 0.6238 0.6347 0.7597 0.101 Uiso 0.5 1 calc R U P E -2
H47J H 0.6698 0.6375 0.8085 0.101 Uiso 0.5 1 calc R U P E -2
C472 C 0.7611(13) 0.6977(9) 0.7517(6) 0.089(5) Uiso 0.5 1 d D U P E -2
H47K H 0.8299 0.6824 0.7652 0.107 Uiso 0.5 1 calc R U P E -2
H47L H 0.7684 0.6948 0.7184 0.107 Uiso 0.5 1 calc R U P E -2
C473 C 0.730(2) 0.7924(12) 0.7534(9) 0.088(9) Uiso 0.5 1 d D U P E -2
H47M H 0.7825 0.8337 0.7359 0.132 Uiso 0.5 1 calc R U P E -2
H47N H 0.6632 0.8093 0.7392 0.132 Uiso 0.5 1 calc R U P E -2
H47O H 0.7249 0.7969 0.7862 0.132 Uiso 0.5 1 calc R U P E -2
O501 O 0.9895(4) 0.4459(3) 0.66853(18) 0.0814(15) Uani 1 1 d D U . . .
H501 H 1.0353 0.4402 0.6882 0.122 Uiso 0.5 1 d R U P F .
C501 C 0.9041(5) 0.7214(5) 0.6194(2) 0.0586(17) Uani 1 1 d . U . . .
C502 C 0.8596(5) 0.6540(5) 0.6031(2) 0.0604(17) Uani 1 1 d . U . . .
H502 H 0.8079 0.6718 0.5806 0.072 Uiso 1 1 calc R U . . .
C503 C 0.8871(5) 0.5620(5) 0.6183(2) 0.0654(18) Uiso 1 1 d . U . . .
C504 C 0.9644(5) 0.5372(5) 0.6514(3) 0.0656(19) Uani 1 1 d . U . . .
C505 C 1.0124(5) 0.6026(5) 0.6673(2) 0.0624(18) Uani 1 1 d . U . . .
C506 C 0.9810(5) 0.6929(5) 0.6514(2) 0.0593(17) Uani 1 1 d . U . . .
H506 H 1.0135 0.7374 0.6627 0.071 Uiso 1 1 calc R U . . .
C507 C 0.8675(5) 0.8195(4) 0.6011(2) 0.0589(17) Uani 1 1 d . U . . .
C508 C 0.8943(6) 0.8536(5) 0.5485(3) 0.073(2) Uani 1 1 d . U . . .
H50A H 0.8635 0.8139 0.5312 0.088 Uiso 1 1 calc R U . . .
H50B H 0.9703 0.8503 0.5429 0.088 Uiso 1 1 calc R U . . .
C509 C 0.7485(5) 0.8284(5) 0.6078(3) 0.0677(19) Uani 1 1 d . U . . .
H50C H 0.7284 0.8086 0.6416 0.081 Uiso 1 1 calc R U . . .
H50D H 0.7164 0.7877 0.5914 0.081 Uiso 1 1 calc R U . . .
C510 C 0.9138(6) 0.8845(5) 0.6267(3) 0.076(2) Uani 1 1 d . U . . .
H51A H 0.8964 0.8644 0.6608 0.091 Uiso 1 1 calc R U . . .
H51B H 0.9901 0.8822 0.6221 0.091 Uiso 1 1 calc R U . . .
C511 C 0.8533(8) 0.9524(6) 0.5299(3) 0.095(3) Uani 1 1 d . U . . .
H511 H 0.8731 0.9729 0.4957 0.113 Uiso 1 1 calc R U . . .
C512 C 0.7381(7) 0.9583(5) 0.5363(3) 0.089(2) Uani 1 1 d . U . . .
H51C H 0.7069 0.9192 0.5188 0.107 Uiso 1 1 calc R U . . .
H51D H 0.7123 1.0218 0.5238 0.107 Uiso 1 1 calc R U . . .
C513 C 0.7073(6) 0.9275(5) 0.5883(3) 0.073(2) Uani 1 1 d . U . . .
H513 H 0.6302 0.9308 0.5927 0.088 Uiso 1 1 calc R U . . .
C514 C 0.7550(7) 0.9893(6) 0.6152(3) 0.089(2) Uani 1 1 d . U . . .
H51E H 0.7296 1.0532 0.6033 0.107 Uiso 1 1 calc R U . . .
H51F H 0.7347 0.9699 0.6491 0.107 Uiso 1 1 calc R U . . .
C515 C 0.8723(7) 0.9823(5) 0.6083(3) 0.088(2) Uani 1 1 d . U . . .
H515 H 0.9044 1.023 0.6251 0.106 Uiso 1 1 calc R U . . .
C516 C 0.9002(8) 1.0131(6) 0.5556(4) 0.106(3) Uani 1 1 d . U . . .
H51G H 0.8743 1.0767 0.5434 0.127 Uiso 1 1 calc R U . . .
H51H H 0.9763 1.0111 0.5503 0.127 Uiso 1 1 calc R U . . .
C517 C 1.0975(5) 0.5746(5) 0.7025(2) 0.0635(18) Uani 1 1 d . U . . .
H51I H 1.1318 0.5168 0.6985 0.076 Uiso 1 1 calc R U . . .
H51J H 1.1501 0.6216 0.6953 0.076 Uiso 1 1 calc R U . . .
C518 C 1.0718(18) 0.4238(14) 0.6337(9) 0.060(7) Uiso 0.3 1 d D U P F -1
H51K H 1.0453 0.4391 0.6017 0.072 Uiso 0.3 1 calc R U P F -1
H51L H 1.1338 0.4594 0.6334 0.072 Uiso 0.3 1 calc R U P F -1
C519 C 1.0986(17) 0.3243(14) 0.6490(10) 0.078(7) Uiso 0.3 1 d D U P F -1
H51M H 1.1219 0.3104 0.6816 0.094 Uiso 0.3 1 calc R U P F -1
H51N H 1.1574 0.3096 0.6287 0.094 Uiso 0.3 1 calc R U P F -1
C520 C 1.0121(19) 0.2643(17) 0.6472(8) 0.087(7) Uiso 0.3 1 d D U P F -1
H52A H 0.9522 0.2807 0.6664 0.105 Uiso 0.3 1 calc R U P F -1
H52B H 1.0341 0.2005 0.6617 0.105 Uiso 0.3 1 calc R U P F -1
C521 C 0.978(2) 0.270(3) 0.5984(10) 0.126(11) Uiso 0.3 1 d D U P F -1
H52C H 0.9173 0.2315 0.6008 0.152 Uiso 0.3 1 calc R U P F -1
H52D H 0.9552 0.3334 0.584 0.152 Uiso 0.3 1 calc R U P F -1
C522 C 1.060(3) 0.240(2) 0.5668(10) 0.123(10) Uiso 0.3 1 d D U P F -1
H52E H 1.0282 0.2416 0.5368 0.148 Uiso 0.3 1 calc R U P F -1
H52F H 1.1131 0.2865 0.5598 0.148 Uiso 0.3 1 calc R U P F -1
C523 C 1.116(2) 0.1500(15) 0.5812(9) 0.046(6) Uiso 0.3 1 d D U P F -1
H52G H 1.1664 0.1424 0.5562 0.07 Uiso 0.3 1 calc R U P F -1
H52H H 1.1516 0.1467 0.6101 0.07 Uiso 0.3 1 calc R U P F -1
H52I H 1.0661 0.1016 0.5869 0.07 Uiso 0.3 1 calc R U P F -1
C568 C 1.065(3) 0.401(2) 0.6424(11) 0.055(10) Uiso 0.2 1 d D U P F -3
H56O H 1.1332 0.4273 0.6412 0.066 Uiso 0.2 1 calc R U P F -3
H56P H 1.0433 0.409 0.6097 0.066 Uiso 0.2 1 calc R U P F -3
C569 C 1.071(3) 0.301(2) 0.6666(15) 0.092(11) Uiso 0.2 1 d D U P F -3
H56Q H 1.1156 0.2692 0.6467 0.11 Uiso 0.2 1 calc R U P F -3
H56R H 1.001 0.2772 0.6687 0.11 Uiso 0.2 1 calc R U P F -3
C570 C 1.112(6) 0.278(4) 0.7151(16) 0.197(17) Uiso 0.2 1 d D U P F -3
H57G H 1.0589 0.2444 0.737 0.236 Uiso 0.2 1 calc R U P F -3
H57H H 1.1201 0.3362 0.7242 0.236 Uiso 0.2 1 calc R U P F -3
C571 C 1.215(4) 0.223(5) 0.724(2) 0.22(2) Uiso 0.2 1 d D U P F -3
H57I H 1.2369 0.1995 0.696 0.263 Uiso 0.2 1 calc R U P F -3
H57J H 1.2691 0.2617 0.7296 0.263 Uiso 0.2 1 calc R U P F -3
C572 C 1.196(5) 0.145(5) 0.766(3) 0.21(3) Uiso 0.2 1 d D U P F -3
H57K H 1.165 0.1714 0.7918 0.252 Uiso 0.2 1 calc R U P F -3
H57L H 1.1435 0.1072 0.7584 0.252 Uiso 0.2 1 calc R U P F -3
C573 C 1.283(5) 0.081(4) 0.787(3) 0.19(3) Uiso 0.2 1 d D U P F -3
H57M H 1.2562 0.0352 0.8144 0.282 Uiso 0.2 1 calc R U P F -3
H57N H 1.314 0.0504 0.7636 0.282 Uiso 0.2 1 calc R U P F -3
H57O H 1.3357 0.1152 0.7973 0.282 Uiso 0.2 1 calc R U P F -3
O601 O 1.0370(3) 0.4010(3) 0.76293(17) 0.0699(13) Uani 1 1 d D U . . .
H601 H 1.0572 0.4157 0.7345 0.105 Uiso 0.5 1 d R U P G .
C601 C 1.0224(5) 0.6291(5) 0.8197(2) 0.0575(17) Uani 1 1 d . U . . .
C602 C 1.0507(5) 0.6362(5) 0.7732(2) 0.0580(17) Uani 1 1 d . U . . .
H602 H 1.0653 0.6947 0.7539 0.07 Uiso 1 1 calc R U . . .
C603 C 1.0589(5) 0.5622(5) 0.7528(2) 0.0597(18) Uani 1 1 d . U . . .
C604 C 1.0323(5) 0.4771(5) 0.7811(3) 0.0614(18) Uani 1 1 d . U . . .
C605 C 1.0022(5) 0.4668(5) 0.8286(2) 0.0592(17) Uani 1 1 d . U . . .
C606 C 0.9976(5) 0.5430(5) 0.8469(2) 0.0593(17) Uani 1 1 d . U . . .
H606 H 0.9768 0.5364 0.879 0.071 Uiso 1 1 calc R U . . .
C607 C 1.0235(5) 0.7109(5) 0.8412(2) 0.0626(18) Uani 1 1 d . U . . .
C608 C 1.1139(6) 0.6991(6) 0.8732(3) 0.094(3) Uani 1 1 d . U . . .
H60A H 1.1793 0.6943 0.8547 0.113 Uiso 1 1 calc R U . . .
H60B H 1.1073 0.6419 0.898 0.113 Uiso 1 1 calc R U . . .
C609 C 1.0347(7) 0.8014(6) 0.8035(3) 0.092(3) Uani 1 1 d . U . . .
H60C H 0.9748 0.8117 0.7831 0.111 Uiso 1 1 calc R U . . .
H60D H 1.0982 0.7974 0.7836 0.111 Uiso 1 1 calc R U . . .
C610 C 0.9239(6) 0.7199(5) 0.8703(3) 0.076(2) Uani 1 1 d . U . . .
H61A H 0.9147 0.6631 0.8951 0.092 Uiso 1 1 calc R U . . .
H61B H 0.8642 0.7288 0.8499 0.092 Uiso 1 1 calc R U . . .
C611 C 1.1178(7) 0.7816(7) 0.8969(4) 0.099(3) Uani 1 1 d . U . . .
H611 H 1.177 0.7723 0.9182 0.119 Uiso 1 1 calc R U . . .
C612 C 1.1316(6) 0.8642(7) 0.8578(4) 0.101(3) Uani 1 1 d . U . . .
H61C H 1.195 0.8554 0.8386 0.121 Uiso 1 1 calc R U . . .
H61D H 1.1409 0.9172 0.871 0.121 Uiso 1 1 calc R U . . .
C613 C 1.0407(7) 0.8839(6) 0.8267(3) 0.092(3) Uani 1 1 d . U . . .
H613 H 1.0499 0.9417 0.802 0.111 Uiso 1 1 calc R U . . .
C614 C 0.9400(7) 0.8881(6) 0.8540(3) 0.089(2) Uani 1 1 d . U . . .
H61E H 0.8823 0.8947 0.8326 0.106 Uiso 1 1 calc R U . . .
H61F H 0.9372 0.9421 0.8674 0.106 Uiso 1 1 calc R U . . .
C615 C 0.9271(6) 0.8028(6) 0.8936(3) 0.082(2) Uani 1 1 d . U . . .
H615 H 0.8619 0.8081 0.9129 0.099 Uiso 1 1 calc R U . . .
C616 C 1.0189(6) 0.7864(6) 0.9237(3) 0.085(2) Uani 1 1 d . U . . .
H61G H 1.0206 0.836 0.9401 0.102 Uiso 1 1 calc R U . . .
H61H H 1.0111 0.7286 0.9479 0.102 Uiso 1 1 calc R U . . .
C617 C 0.9798(5) 0.3748(5) 0.8602(3) 0.0635(18) Uani 1 1 d . U . . .
H61I H 0.9893 0.3772 0.893 0.076 Uiso 1 1 calc R U . . .
H61J H 1.0319 0.3298 0.8524 0.076 Uiso 1 1 calc R U . . .
C618 C 1.1453(11) 0.3530(12) 0.7638(6) 0.093(5) Uiso 0.5 1 d D U P G -2
H61K H 1.1967 0.3959 0.7681 0.111 Uiso 0.5 1 calc R U P G -2
H61L H 1.1468 0.3005 0.7915 0.111 Uiso 0.5 1 calc R U P G -2
C619 C 1.179(2) 0.319(2) 0.7202(10) 0.202(12) Uiso 0.5 1 d D U P G -2
H61M H 1.2514 0.2951 0.7246 0.243 Uiso 0.5 1 calc R U P G -2
H61N H 1.1812 0.3732 0.6935 0.243 Uiso 0.5 1 calc R U P G -2
C620 C 1.122(3) 0.247(2) 0.7041(10) 0.211(12) Uiso 0.5 1 d D U P G -2
H62A H 1.0465 0.2593 0.7088 0.254 Uiso 0.5 1 calc R U P G -2
H62B H 1.1397 0.1869 0.7245 0.254 Uiso 0.5 1 calc R U P G -2
C621 C 1.144(2) 0.244(2) 0.6526(10) 0.210(12) Uiso 0.5 1 d D U P G -2
H62C H 1.1351 0.3061 0.6327 0.252 Uiso 0.5 1 calc R U P G -2
H62D H 1.218 0.2246 0.6491 0.252 Uiso 0.5 1 calc R U P G -2
C622 C 1.080(2) 0.1816(16) 0.6334(9) 0.129(8) Uiso 0.5 1 d D U P G -2
H62E H 1.1242 0.149 0.6136 0.155 Uiso 0.5 1 calc R U P G -2
H62F H 1.0471 0.136 0.6594 0.155 Uiso 0.5 1 calc R U P G -2
C623 C 0.999(3) 0.242(3) 0.6044(15) 0.251(18) Uiso 0.5 1 d D U P G -2
H62G H 0.9551 0.2045 0.5912 0.376 Uiso 0.5 1 calc R U P G -2
H62H H 0.9557 0.2737 0.6244 0.376 Uiso 0.5 1 calc R U P G -2
H62I H 1.0324 0.2866 0.5788 0.376 Uiso 0.5 1 calc R U P G -2
C1A C 0.7517(10) 1.0781(10) 0.9498(6) 0.084(4) Uiso 0.5 1 d D U P H -1
H1A H 0.7682 1.1171 0.9177 0.1 Uiso 0.5 1 calc R U P H -1
Cl2A Cl 0.8088(14) 1.1240(9) 0.9906(5) 0.257(8) Uani 0.5 1 d D U P H -1
Cl1A Cl 0.8041(8) 0.9677(8) 0.9522(5) 0.189(6) Uani 0.5 1 d D U P H -1
Cl3A Cl 0.6229(4) 1.0749(3) 0.95780(19) 0.1014(14) Uani 0.5 1 d D U P H -1
C1B C 0.8391(13) 1.1041(12) 0.9413(6) 0.094(6) Uiso 0.4 1 d D U P I -2
H1B H 0.8055 1.1534 0.9169 0.112 Uiso 0.4 1 calc R U P I -2
Cl2B Cl 0.8084(6) 1.1153(7) 0.9998(4) 0.107(3) Uani 0.4 1 d D U P I -2
Cl1B Cl 0.9733(8) 1.1002(8) 0.9344(6) 0.219(7) Uani 0.4 1 d D U P I -2
Cl3B Cl 0.8000(13) 0.9959(8) 0.9412(3) 0.140(5) Uani 0.4 1 d D U P I -2
C1C C 1.121(2) 0.6196(16) 0.5612(10) 0.178(12) Uiso 0.4 1 d D U P J -1
H1C H 1.0603 0.6247 0.5831 0.214 Uiso 0.4 1 calc R U P J -1
Cl2C Cl 1.085(2) 0.5681(19) 0.5185(7) 0.341(10) Uani 0.4 1 d D U P J -1
Cl1C Cl 1.2187(8) 0.5517(10) 0.5924(4) 0.199(5) Uani 0.4 1 d D U P J -1
Cl3C Cl 1.1606(17) 0.7288(16) 0.5325(12) 0.340(14) Uani 0.4 1 d D U P J -1
C1D C 1.1438(16) 0.6539(11) 0.5556(6) 0.077(6) Uiso 0.4 1 d D U P K -2
H1D H 1.0715 0.65 0.5696 0.093 Uiso 0.4 1 calc R U P K -2
Cl2D Cl 1.1718(8) 0.7678(6) 0.5262(5) 0.110(3) Uani 0.4 1 d D U P K -2
Cl1D Cl 1.1648(9) 0.5842(8) 0.5168(3) 0.112(3) Uani 0.4 1 d D U P K -2
Cl3D Cl 1.2347(4) 0.6315(5) 0.5995(2) 0.0924(18) Uani 0.4 1 d D U P K -2
C1E C 1.113(3) 0.6568(18) 0.5447(11) 0.161(14) Uiso 0.2 1 d D U P L -3
H1E H 1.0557 0.6386 0.5688 0.193 Uiso 0.2 1 calc R U P L -3
Cl2E Cl 1.0678(15) 0.6902(13) 0.4880(5) 0.158(7) Uani 0.2 1 d D U P L -3
Cl1E Cl 1.1971(19) 0.5639(14) 0.5413(10) 0.148(8) Uani 0.2 1 d D U P L -3
Cl3E Cl 1.1908(12) 0.7372(14) 0.5594(7) 0.097(5) Uani 0.2 1 d D U P L -3
C1F C 1.0173(17) 0.2335(17) 0.5616(12) 0.140(16) Uiso 0.2 1 d D U P M -3
H1F H 1.0047 0.2117 0.533 0.168 Uiso 0.2 1 calc R U P M -3
Cl2F Cl 0.8978(7) 0.2489(7) 0.5902(4) 0.077(3) Uani 0.2 1 d D U P M -3
Cl1F Cl 1.0803(10) 0.3357(11) 0.5440(9) 0.215(11) Uani 0.2 1 d D U P M -3
Cl3F Cl 1.0902(13) 0.1508(15) 0.5988(9) 0.167(9) Uani 0.2 1 d D U P M -3
C1G C 0.4316(19) 0.123(3) 0.9118(8) 0.107(14) Uiso 0.15 1 d D U P N -2
H1G H 0.4242 0.1911 0.9044 0.128 Uiso 0.15 1 calc R U P N -2
Cl2G Cl 0.3278(14) 0.0754(14) 0.9487(7) 0.132(6) Uani 0.15 1 d D U P N -2
Cl1G Cl 0.5426(17) 0.0856(13) 0.9435(8) 0.138(7) Uani 0.15 1 d D U P N -2
Cl3G Cl 0.4435(16) 0.0861(12) 0.8599(6) 0.121(6) Uani 0.15 1 d D U P N -2

loop_
_atom_site_aniso_label
_atom_site_aniso_U_11
_atom_site_aniso_U_22
_atom_site_aniso_U_33
_atom_site_aniso_U_23
_atom_site_aniso_U_13
_atom_site_aniso_U_12
O101 0.076(3) 0.060(3) 0.058(3) -0.018(2) -0.011(2) -0.005(2)
C101 0.061(4) 0.044(4) 0.057(4) -0.014(3) -0.009(3) -0.004(3)
C102 0.052(4) 0.051(4) 0.068(4) -0.014(3) 0.000(3) 0.000(3)
C103 0.064(4) 0.050(4) 0.061(4) -0.014(3) -0.007(3) -0.007(3)
C104 0.062(4) 0.047(4) 0.060(4) -0.015(3) -0.009(3) -0.003(3)
C105 0.066(4) 0.049(4) 0.054(4) -0.008(3) -0.002(3) -0.005(3)
C106 0.063(4) 0.054(4) 0.063(4) -0.006(3) -0.003(4) -0.011(3)
C107 0.075(5) 0.045(4) 0.061(4) -0.009(3) -0.011(4) -0.009(3)
C108 0.094(6) 0.074(5) 0.067(5) -0.025(4) 0.003(4) -0.011(4)
C109 0.099(6) 0.052(4) 0.066(5) -0.017(4) -0.016(4) -0.012(4)
C110 0.086(5) 0.079(5) 0.074(5) -0.022(4) -0.022(4) 0.000(4)
C111 0.107(6) 0.081(5) 0.067(5) -0.026(4) -0.004(4) -0.015(5)
C112 0.122(7) 0.072(5) 0.076(5) -0.030(4) -0.018(5) -0.008(5)
C113 0.120(7) 0.058(5) 0.079(5) -0.012(4) -0.023(5) -0.023(4)
C114 0.116(7) 0.110(7) 0.091(6) -0.032(5) -0.016(5) -0.047(6)
C115 0.087(6) 0.107(7) 0.085(6) -0.027(5) -0.027(5) 0.000(5)
C116 0.130(8) 0.077(5) 0.067(5) -0.019(4) -0.015(5) -0.003(5)
C117 0.065(4) 0.069(4) 0.053(4) -0.009(3) -0.002(3) -0.006(4)
O201 0.063(3) 0.061(3) 0.071(3) -0.018(2) -0.005(2) -0.011(2)
C201 0.049(4) 0.069(4) 0.058(4) -0.019(3) -0.005(3) -0.001(3)
C202 0.053(4) 0.068(5) 0.051(4) -0.013(3) -0.003(3) 0.000(4)
C203 0.052(4) 0.063(4) 0.053(4) -0.014(3) 0.004(3) -0.003(3)
C204 0.052(4) 0.060(4) 0.060(4) -0.015(3) 0.003(3) -0.011(3)
C205 0.047(4) 0.064(4) 0.063(4) -0.017(3) 0.003(3) -0.003(3)
C206 0.052(4) 0.066(4) 0.058(4) -0.019(3) 0.004(3) 0.000(3)
C207 0.054(4) 0.063(4) 0.060(4) -0.019(3) 0.003(3) -0.009(3)
C217 0.044(4) 0.063(4) 0.064(4) -0.017(3) 0.000(3) -0.005(3)
O301 0.106(4) 0.059(3) 0.065(3) -0.015(2) 0.009(3) -0.001(3)
C301 0.039(4) 0.059(4) 0.069(5) -0.022(4) -0.007(3) -0.004(3)
C302 0.041(4) 0.063(4) 0.061(4) -0.023(4) -0.005(3) -0.004(3)
C303 0.044(4) 0.056(4) 0.068(4) -0.018(3) -0.001(3) -0.009(3)
C304 0.066(4) 0.051(4) 0.067(5) -0.010(4) 0.000(4) -0.002(3)
C305 0.071(5) 0.051(4) 0.068(5) -0.015(4) 0.004(4) 0.001(3)
C306 0.060(4) 0.061(5) 0.066(4) -0.017(4) -0.003(3) -0.007(3)
C307 0.051(4) 0.056(4) 0.074(5) -0.016(3) -0.005(3) -0.008(3)
C308 0.068(5) 0.063(5) 0.099(6) -0.016(4) 0.003(4) -0.011(4)
C309 0.082(5) 0.073(5) 0.090(6) -0.023(4) 0.001(4) -0.022(4)
C310 0.069(5) 0.061(5) 0.095(6) -0.019(4) 0.007(4) -0.015(4)
C311 0.086(6) 0.050(4) 0.119(7) -0.009(5) -0.002(5) -0.004(4)
C312 0.101(7) 0.059(5) 0.125(8) -0.016(5) 0.015(6) -0.010(5)
C313 0.091(6) 0.060(5) 0.113(7) -0.032(4) 0.006(5) -0.025(4)
C314 0.097(6) 0.068(5) 0.118(7) -0.016(5) 0.001(5) -0.022(5)
C315 0.077(5) 0.057(4) 0.094(6) -0.002(4) 0.010(4) -0.015(4)
C316 0.104(7) 0.063(5) 0.116(7) -0.003(5) -0.008(6) -0.004(5)
C317 0.105(6) 0.057(4) 0.070(5) -0.019(4) 0.017(4) -0.005(4)
O401 0.150(5) 0.073(3) 0.060(3) -0.012(3) -0.016(3) 0.021(3)
C401 0.071(5) 0.051(4) 0.054(4) -0.023(3) -0.006(4) -0.014(3)
C402 0.071(5) 0.048(4) 0.063(5) -0.020(4) -0.002(4) -0.005(3)
C403 0.090(6) 0.046(4) 0.059(5) -0.019(3) 0.011(4) -0.010(4)
C404 0.095(6) 0.045(4) 0.060(5) -0.023(3) -0.014(4) 0.002(4)
C405 0.079(5) 0.047(4) 0.070(5) -0.030(4) -0.011(4) -0.005(4)
C406 0.065(5) 0.059(4) 0.054(4) -0.021(3) -0.006(3) -0.014(3)
C407 0.067(4) 0.058(4) 0.063(4) -0.024(3) -0.014(3) -0.018(3)
C408 0.151(9) 0.104(7) 0.090(7) -0.019(6) -0.028(6) 0.006(6)
C409 0.083(7) 0.197(11) 0.153(10) 0.101(9) -0.027(6) -0.022(7)
C410 0.092(6) 0.084(6) 0.131(8) 0.016(6) -0.027(5) -0.029(5)
C411 0.154(10) 0.137(9) 0.095(7) -0.053(7) -0.008(7) -0.028(8)
C412 0.136(9) 0.108(7) 0.115(8) -0.056(6) -0.061(7) 0.019(6)
C413 0.123(8) 0.102(7) 0.123(8) 0.018(7) -0.002(7) -0.022(6)
C414 0.146(9) 0.095(7) 0.120(8) -0.047(6) -0.063(7) 0.064(6)
C415 0.124(8) 0.082(6) 0.107(8) 0.001(6) 0.001(6) -0.028(6)
C416 0.130(9) 0.105(8) 0.108(8) -0.011(6) -0.026(7) 0.012(7)
C417 0.077(5) 0.068(5) 0.080(5) -0.039(4) -0.017(4) -0.001(4)
O501 0.092(4) 0.072(3) 0.091(4) -0.039(3) -0.026(3) 0.014(3)
C501 0.046(4) 0.072(5) 0.066(4) -0.030(4) 0.002(3) -0.012(3)
C502 0.051(4) 0.070(4) 0.066(4) -0.028(4) -0.006(3) -0.001(3)
C504 0.058(4) 0.061(5) 0.085(5) -0.033(4) -0.013(4) 0.006(4)
C505 0.049(4) 0.080(5) 0.065(4) -0.031(4) 0.004(3) -0.010(4)
C506 0.050(4) 0.065(5) 0.068(4) -0.025(4) 0.001(3) -0.016(3)
C507 0.057(4) 0.059(4) 0.065(4) -0.024(3) 0.003(3) -0.011(3)
C508 0.080(5) 0.074(5) 0.066(5) -0.020(4) 0.009(4) -0.001(4)
C509 0.064(4) 0.069(5) 0.078(5) -0.031(4) 0.000(4) -0.012(4)
C510 0.067(5) 0.075(5) 0.093(6) -0.028(4) -0.009(4) -0.018(4)
C511 0.123(8) 0.080(6) 0.081(6) -0.021(5) 0.013(5) -0.013(5)
C512 0.110(7) 0.066(5) 0.093(6) -0.025(4) -0.016(5) 0.011(5)
C513 0.078(5) 0.066(5) 0.084(5) -0.034(4) -0.008(4) 0.002(4)
C514 0.114(7) 0.073(5) 0.095(6) -0.044(5) -0.021(5) -0.001(5)
C515 0.096(6) 0.070(5) 0.108(7) -0.034(5) -0.018(5) -0.016(5)
C516 0.115(7) 0.076(6) 0.119(8) -0.010(5) 0.013(6) -0.026(5)
C517 0.051(4) 0.081(5) 0.061(4) -0.021(4) 0.000(3) -0.018(4)
O601 0.067(3) 0.073(3) 0.077(3) -0.030(3) -0.003(2) -0.015(2)
C601 0.038(4) 0.067(5) 0.067(5) -0.014(4) -0.004(3) -0.003(3)
C602 0.040(4) 0.065(4) 0.068(5) -0.011(4) -0.007(3) -0.008(3)
C603 0.038(4) 0.079(5) 0.063(4) -0.014(4) -0.009(3) -0.012(3)
C604 0.044(4) 0.074(5) 0.072(5) -0.026(4) -0.010(3) -0.007(3)
C605 0.034(3) 0.076(5) 0.070(5) -0.023(4) -0.003(3) -0.009(3)
C606 0.048(4) 0.074(5) 0.059(4) -0.021(4) -0.004(3) -0.005(3)
C607 0.046(4) 0.068(4) 0.074(5) -0.016(4) -0.004(3) 0.001(3)
C608 0.057(5) 0.113(7) 0.129(7) -0.058(6) -0.018(5) 0.011(5)
C609 0.105(7) 0.081(6) 0.091(6) -0.025(5) 0.012(5) -0.013(5)
C610 0.061(5) 0.081(5) 0.087(5) -0.020(4) -0.006(4) 0.005(4)
C611 0.069(5) 0.119(7) 0.123(7) -0.058(6) -0.015(5) 0.010(5)
C612 0.064(5) 0.126(8) 0.129(8) -0.061(7) 0.002(5) -0.019(5)
C613 0.088(6) 0.086(6) 0.101(6) -0.022(5) 0.017(5) -0.003(5)
C614 0.085(6) 0.088(6) 0.097(6) -0.028(5) -0.015(5) 0.005(5)
C615 0.070(5) 0.092(6) 0.083(6) -0.021(5) 0.001(4) 0.007(4)
C616 0.088(6) 0.089(6) 0.086(6) -0.038(5) -0.013(5) 0.015(5)
C617 0.055(4) 0.069(4) 0.071(5) -0.022(4) -0.015(3) -0.004(3)
Cl2A 0.55(2) 0.096(7) 0.115(7) -0.021(5) 0.013(9) 0.018(9)
Cl1A 0.125(6) 0.172(8) 0.339(16) -0.198(10) -0.058(8) 0.050(6)
Cl3A 0.117(4) 0.090(3) 0.104(4) -0.035(3) -0.006(3) -0.002(3)
Cl2B 0.090(4) 0.118(8) 0.148(8) -0.095(7) -0.003(4) -0.009(4)
Cl1B 0.135(8) 0.157(9) 0.33(2) 0.023(11) -0.068(10) -0.017(7)
Cl3B 0.234(13) 0.128(8) 0.062(4) -0.019(5) 0.007(5) -0.064(8)
Cl2C 0.41(2) 0.44(2) 0.206(15) -0.170(17) 0.028(18) 0.05(2)
Cl1C 0.125(7) 0.279(15) 0.152(9) -0.001(10) 0.052(7) 0.056(9)
Cl3C 0.158(15) 0.37(3) 0.38(3) 0.08(2) 0.080(16) 0.061(17)
Cl2D 0.079(5) 0.081(5) 0.171(9) -0.042(6) 0.027(6) 0.001(3)
Cl1D 0.133(8) 0.143(8) 0.078(5) -0.059(5) 0.019(5) -0.056(6)
Cl3D 0.065(3) 0.138(5) 0.081(4) -0.042(4) 0.012(3) -0.016(4)
Cl2E 0.212(17) 0.181(16) 0.107(11) -0.081(11) 0.028(11) -0.071(14)
Cl1E 0.154(17) 0.103(12) 0.20(2) -0.077(16) 0.061(17) -0.014(11)
Cl3E 0.076(9) 0.126(12) 0.111(11) -0.072(11) 0.027(8) -0.023(8)
Cl2F 0.070(6) 0.076(6) 0.090(7) -0.030(5) 0.009(5) -0.016(5)
Cl1F 0.063(8) 0.137(12) 0.36(3) 0.103(15) 0.009(11) -0.022(8)
Cl3F 0.088(11) 0.208(18) 0.19(2) -0.010(15) -0.005(12) -0.044(11)
Cl2G 0.130(14) 0.125(13) 0.134(15) -0.028(12) 0.052(12) -0.021(11)
Cl1G 0.158(19) 0.099(13) 0.168(19) -0.039(12) -0.063(16) -0.005(13)
Cl3G 0.163(16) 0.102(11) 0.093(11) -0.014(9) -0.011(11) 0.001(11)

loop_
_atom_type_symbol
_atom_type_description
_atom_type_scat_dispersion_real
_atom_type_scat_dispersion_imag
_atom_type_scat_source
C C 0.003 0.0016 'International Tables Vol C Tables 4.2.6.8 and 6.1.1.4'
H H 0 0 'International Tables Vol C Tables 4.2.6.8 and 6.1.1.4'
O O 0.0105 0.0059 'International Tables Vol C Tables 4.2.6.8 and 6.1.1.4'
Cl Cl 0.1456 0.155 'International Tables Vol C Tables 4.2.6.8 and 6.1.1.4'

loop_
_geom_angle_atom_site_label_1
_geom_angle_atom_site_label_2
_geom_angle_atom_site_label_3
_geom_angle
_geom_angle_site_symmetry_1
_geom_angle_site_symmetry_3
_geom_angle_publ_flag
C104 O101 C118 116.1(7) . . ?
C104 O101 C168 110.9(9) . . ?
C106 C101 C102 116.9(6) . . ?
C106 C101 C107 120.8(6) . . ?
C102 C101 C107 122.2(6) . . ?
C101 C102 C103 122.2(6) . . ?
C101 C102 H102 118.9 . . ?
C103 C102 H102 118.9 . . ?
C104 C103 C102 118.7(6) . . ?
C104 C103 C617 121.7(6) . . ?
C102 C103 C617 119.6(6) . . ?
C103 C104 C105 121.6(6) . . ?
C103 C104 O101 119.4(6) . . ?
C105 C104 O101 118.9(6) . . ?
C104 C105 C106 117.2(6) . . ?
C104 C105 C117 122.2(6) . . ?
C106 C105 C117 120.6(6) . . ?
C101 C106 C105 123.3(6) . . ?
C101 C106 H106 118.3 . . ?
C105 C106 H106 118.3 . . ?
C101 C107 C108 112.7(6) . . ?
C101 C107 C110 110.7(5) . . ?
C108 C107 C110 107.5(6) . . ?
C101 C107 C109 110.0(5) . . ?
C108 C107 C109 106.3(6) . . ?
C110 C107 C109 109.5(6) . . ?
C107 C108 C111 111.1(6) . . ?
C107 C108 H10A 109.4 . . ?
C111 C108 H10A 109.4 . . ?
C107 C108 H10B 109.4 . . ?
C111 C108 H10B 109.4 . . ?
H10A C108 H10B 108 . . ?
C113 C109 C107 110.9(6) . . ?
C113 C109 H10C 109.5 . . ?
C107 C109 H10C 109.5 . . ?
C113 C109 H10D 109.5 . . ?
C107 C109 H10D 109.5 . . ?
H10C C109 H10D 108 . . ?
C107 C110 C115 110.8(6) . . ?
C107 C110 H11A 109.5 . . ?
C115 C110 H11A 109.5 . . ?
C107 C110 H11B 109.5 . . ?
C115 C110 H11B 109.5 . . ?
H11A C110 H11B 108.1 . . ?
C116 C111 C112 112.4(7) . . ?
C116 C111 C108 109.4(7) . . ?
C112 C111 C108 108.5(6) . . ?
C116 C111 H111 108.8 . . ?
C112 C111 H111 108.8 . . ?
C108 C111 H111 108.8 . . ?
C113 C112 C111 109.7(7) . . ?
C113 C112 H11C 109.7 . . ?
C111 C112 H11C 109.7 . . ?
C113 C112 H11D 109.7 . . ?
C111 C112 H11D 109.7 . . ?
H11C C112 H11D 108.2 . . ?
C112 C113 C114 110.5(7) . . ?
C112 C113 C109 109.8(7) . . ?
C114 C113 C109 108.1(7) . . ?
C112 C113 H113 109.5 . . ?
C114 C113 H113 109.5 . . ?
C109 C113 H113 109.5 . . ?
C113 C114 C115 109.8(7) . . ?
C113 C114 H11E 109.7 . . ?
C115 C114 H11E 109.7 . . ?
C113 C114 H11F 109.7 . . ?
C115 C114 H11F 109.7 . . ?
H11E C114 H11F 108.2 . . ?
C116 C115 C110 109.0(7) . . ?
C116 C115 C114 109.9(8) . . ?
C110 C115 C114 108.0(7) . . ?
C116 C115 H115 110 . . ?
C110 C115 H115 110 . . ?
C114 C115 H115 110 . . ?
C111 C116 C115 109.0(7) . . ?
C111 C116 H11G 109.9 . . ?
C115 C116 H11G 109.9 . . ?
C111 C116 H11H 109.9 . . ?
C115 C116 H11H 109.9 . . ?
H11G C116 H11H 108.3 . . ?
C105 C117 C203 114.9(5) . . ?
C105 C117 H11I 108.5 . . ?
C203 C117 H11I 108.5 . . ?
C105 C117 H11J 108.5 . . ?
C203 C117 H11J 108.5 . . ?
H11I C117 H11J 107.5 . . ?
O101 C118 C119 110.6(11) . . ?
O101 C118 H11K 109.5 . . ?
C119 C118 H11K 109.5 . . ?
O101 C118 H11L 109.5 . . ?
C119 C118 H11L 109.5 . . ?
H11K C118 H11L 108.1 . . ?
C118 C119 C120 114.0(11) . . ?
C118 C119 H11M 108.7 . . ?
C120 C119 H11M 108.7 . . ?
C118 C119 H11N 108.7 . . ?
C120 C119 H11N 108.7 . . ?
H11M C119 H11N 107.6 . . ?
C119 C120 C121 106.2(13) . . ?
C119 C120 H12A 110.5 . . ?
C121 C120 H12A 110.5 . . ?
C119 C120 H12B 110.5 . . ?
C121 C120 H12B 110.5 . . ?
H12A C120 H12B 108.7 . . ?
C122 C121 C120 113.0(15) . . ?
C122 C121 H12C 109 . . ?
C120 C121 H12C 109 . . ?
C122 C121 H12D 109 . . ?
C120 C121 H12D 109 . . ?
H12C C121 H12D 107.8 . . ?
C121 C122 C123 113.8(14) . . ?
C121 C122 H12E 108.8 . . ?
C123 C122 H12E 108.8 . . ?
C121 C122 H12F 108.8 . . ?
C123 C122 H12F 108.8 . . ?
H12E C122 H12F 107.7 . . ?
C122 C123 H12G 109.5 . . ?
C122 C123 H12H 109.5 . . ?
H12G C123 H12H 109.5 . . ?
C122 C123 H12I 109.5 . . ?
H12G C123 H12I 109.5 . . ?
H12H C123 H12I 109.5 . . ?
O101 C168 C169 112.9(15) . . ?
O101 C168 H16O 109 . . ?
C169 C168 H16O 109 . . ?
O101 C168 H16P 109 . . ?
C169 C168 H16P 109 . . ?
H16O C168 H16P 107.8 . . ?
C170 C169 C168 119.1(19) . . ?
C170 C169 H16Q 107.6 . . ?
C168 C169 H16Q 107.6 . . ?
C170 C169 H16R 107.6 . . ?
C168 C169 H16R 107.6 . . ?
H16Q C169 H16R 107 . . ?
C169 C170 C171 119.0(17) . . ?
C169 C170 H17G 107.6 . . ?
C171 C170 H17G 107.6 . . ?
C169 C170 H17H 107.6 . . ?
C171 C170 H17H 107.6 . . ?
H17G C170 H17H 107 . . ?
C172 C171 C170 111.8(17) . . ?
C172 C171 H17I 109.3 . . ?
C170 C171 H17I 109.3 . . ?
C172 C171 H17J 109.3 . . ?
C170 C171 H17J 109.3 . . ?
H17I C171 H17J 107.9 . . ?
C171 C172 C173 111.9(17) . . ?
C171 C172 H17K 109.2 . . ?
C173 C172 H17K 109.2 . . ?
C171 C172 H17L 109.2 . . ?
C173 C172 H17L 109.2 . . ?
H17K C172 H17L 107.9 . . ?
C172 C173 H17M 109.5 . . ?
C172 C173 H17N 109.5 . . ?
H17M C173 H17N 109.5 . . ?
C172 C173 H17O 109.5 . . ?
H17M C173 H17O 109.5 . . ?
H17N C173 H17O 109.5 . . ?
C204 O201 C218 110.9(6) . . ?
C204 O201 H201 109.1 . . ?
C218 O201 H201 133.5 . . ?
C202 C201 C206 116.5(6) . . ?
C202 C201 C207 123.5(6) . . ?
C206 C201 C207 120.0(6) . . ?
C201 C202 C203 123.4(6) . . ?
C201 C202 H202 118.3 . . ?
C203 C202 H202 118.3 . . ?
C202 C203 C204 117.5(6) . . ?
C202 C203 C117 120.4(6) . . ?
C204 C203 C117 122.1(6) . . ?
C205 C204 O201 121.4(6) . . ?
C205 C204 C203 121.1(6) . . ?
O201 C204 C203 117.5(6) . . ?
C204 C205 C206 118.9(6) . . ?
C204 C205 C217 121.7(6) . . ?
C206 C205 C217 119.3(6) . . ?
C205 C206 C201 122.5(6) . . ?
C205 C206 H206 118.7 . . ?
C201 C206 H206 118.7 . . ?
C277 C207 C201 105.1(8) . . ?
C277 C207 C275 113.0(10) . . ?
C201 C207 C275 112.7(8) . . ?
C201 C207 C209 111.5(7) . . ?
C201 C207 C208 113.3(7) . . ?
C209 C207 C208 109.1(9) . . ?
C277 C207 C276 110.5(10) . . ?
C201 C207 C276 107.4(8) . . ?
C275 C207 C276 108.1(10) . . ?
C201 C207 C210 115.7(6) . . ?
C209 C207 C210 102.1(8) . . ?
C208 C207 C210 104.3(8) . . ?
C207 C208 C211 113.6(12) . . ?
C207 C208 H20A 108.9 . . ?
C211 C208 H20A 108.9 . . ?
C207 C208 H20B 108.9 . . ?
C211 C208 H20B 108.9 . . ?
H20A C208 H20B 107.7 . . ?
C207 C209 C213 113.8(11) . . ?
C207 C209 H20C 108.8 . . ?
C213 C209 H20C 108.8 . . ?
C207 C209 H20D 108.8 . . ?
C213 C209 H20D 108.8 . . ?
H20C C209 H20D 107.7 . . ?
C207 C210 C215 112.2(10) . . ?
C207 C210 H21A 109.2 . . ?
C215 C210 H21A 109.2 . . ?
C207 C210 H21B 109.2 . . ?
C215 C210 H21B 109.2 . . ?
H21A C210 H21B 107.9 . . ?
C216 C211 C212 110.6(15) . . ?
C216 C211 C208 102.6(14) . . ?
C212 C211 C208 103.7(18) . . ?
C216 C211 H211 113 . . ?
C212 C211 H211 113 . . ?
C208 C211 H211 113 . . ?
C213 C212 C211 115.5(14) . . ?
C213 C212 H21C 108.4 . . ?
C211 C212 H21C 108.4 . . ?
C213 C212 H21D 108.4 . . ?
C211 C212 H21D 108.4 . . ?
H21C C212 H21D 107.5 . . ?
C214 C213 C212 112.6(16) . . ?
C214 C213 C209 111.4(17) . . ?
C212 C213 C209 100.6(13) . . ?
C214 C213 H213 110.6 . . ?
C212 C213 H213 110.6 . . ?
C209 C213 H213 110.6 . . ?
C213 C214 C215 114.1(17) . . ?
C213 C214 H21E 108.7 . . ?
C215 C214 H21E 108.7 . . ?
C213 C214 H21F 108.7 . . ?
C215 C214 H21F 108.7 . . ?
H21E C214 H21F 107.6 . . ?
C216 C215 C214 113.8(17) . . ?
C216 C215 C210 111.0(15) . . ?
C214 C215 C210 103.1(14) . . ?
C216 C215 H215 109.6 . . ?
C214 C215 H215 109.6 . . ?
C210 C215 H215 109.6 . . ?
C215 C216 C211 112.4(15) . . ?
C215 C216 H21G 109.1 . . ?
C211 C216 H21G 109.1 . . ?
C215 C216 H21H 109.1 . . ?
C211 C216 H21H 109.1 . . ?
H21G C216 H21H 107.8 . . ?
C207 C275 C278 110.7(15) . . ?
C207 C275 H27A 109.5 . . ?
C278 C275 H27A 109.5 . . ?
C207 C275 H27B 109.5 . . ?
C278 C275 H27B 109.5 . . ?
H27A C275 H27B 108.1 . . ?
C207 C276 C280 108.8(13) . . ?
C207 C276 H27C 109.9 . . ?
C280 C276 H27C 109.9 . . ?
C207 C276 H27D 109.9 . . ?
C280 C276 H27D 109.9 . . ?
H27C C276 H27D 108.3 . . ?
C207 C277 C282 109.2(12) . . ?
C207 C277 H27E 109.8 . . ?
C282 C277 H27E 109.8 . . ?
C207 C277 H27F 109.8 . . ?
C282 C277 H27F 109.8 . . ?
H27E C277 H27F 108.3 . . ?
C283 C278 C279 116(2) . . ?
C283 C278 C275 107(2) . . ?
C279 C278 C275 97(2) . . ?
C283 C278 H278 111.8 . . ?
C279 C278 H278 111.8 . . ?
C275 C278 H278 111.8 . . ?
C278 C279 C280 115(2) . . ?
C278 C279 H27G 108.6 . . ?
C280 C279 H27G 108.6 . . ?
C278 C279 H27H 108.6 . . ?
C280 C279 H27H 108.6 . . ?
H27G C279 H27H 107.5 . . ?
C281 C280 C276 103.2(19) . . ?
C281 C280 C279 110(2) . . ?
C276 C280 C279 101.4(17) . . ?
C281 C280 H280 113.8 . . ?
C276 C280 H280 113.8 . . ?
C279 C280 H280 113.8 . . ?
C280 C281 C282 118(2) . . ?
C280 C281 H28A 107.8 . . ?
C282 C281 H28A 107.8 . . ?
C280 C281 H28B 107.8 . . ?
C282 C281 H28B 107.8 . . ?
H28A C281 H28B 107.1 . . ?
C281 C282 C277 104.3(16) . . ?
C281 C282 C283 114.5(19) . . ?
C277 C282 C283 103.6(16) . . ?
C281 C282 H282 111.3 . . ?
C277 C282 H282 111.3 . . ?
C283 C282 H282 111.3 . . ?
C278 C283 C282 114.7(19) . . ?
C278 C283 H28C 108.6 . . ?
C282 C283 H28C 108.6 . . ?
C278 C283 H28D 108.6 . . ?
C282 C283 H28D 108.6 . . ?
H28C C283 H28D 107.6 . . ?
C303 C217 C205 110.8(5) . . ?
C303 C217 H21I 109.5 . . ?
C205 C217 H21I 109.5 . . ?
C303 C217 H21J 109.5 . . ?
C205 C217 H21J 109.5 . . ?
H21I C217 H21J 108.1 . . ?
O201 C218 C219 107.1(10) . . ?
O201 C218 H21K 110.3 . . ?
C219 C218 H21K 110.3 . . ?
O201 C218 H21L 110.3 . . ?
C219 C218 H21L 110.3 . . ?
H21K C218 H21L 108.6 . . ?
C218 C219 C220 112.7(14) . . ?
C218 C219 H21M 109 . . ?
C220 C219 H21M 109 . . ?
C218 C219 H21N 109 . . ?
C220 C219 H21N 109 . . ?
H21M C219 H21N 107.8 . . ?
C221 C220 C219 111.8(17) . . ?
C221 C220 H22I 109.3 . . ?
C219 C220 H22I 109.3 . . ?
C221 C220 H22J 109.3 . . ?
C219 C220 H22J 109.3 . . ?
H22I C220 H22J 107.9 . . ?
C220 C221 C222 115.3(19) . . ?
C220 C221 H22K 108.4 . . ?
C222 C221 H22K 108.4 . . ?
C220 C221 H22L 108.4 . . ?
C222 C221 H22L 108.4 . . ?
H22K C221 H22L 107.5 . . ?
C221 C222 C223 108(2) . . ?
C221 C222 H22M 110.2 . . ?
C223 C222 H22M 110.2 . . ?
C221 C222 H22N 110.2 . . ?
C223 C222 H22N 110.2 . . ?
H22M C222 H22N 108.5 . . ?
C222 C223 H22O 109.5 . . ?
C222 C223 H22P 109.5 . . ?
H22O C223 H22P 109.5 . . ?
C222 C223 H22Q 109.5 . . ?
H22O C223 H22Q 109.5 . . ?
H22P C223 H22Q 109.5 . . ?
C304 O301 C368 113.3(19) . . ?
C304 O301 C318 107.9(10) . . ?
C304 O301 H301 109.3 . . ?
C368 O301 H301 90.6 . . ?
C318 O301 H301 86.2 . . ?
C306 C301 C302 116.7(6) . . ?
C306 C301 C307 123.5(6) . . ?
C302 C301 C307 119.8(6) . . ?
C303 C302 C301 122.9(6) . . ?
C303 C302 H302 118.6 . . ?
C301 C302 H302 118.6 . . ?
C302 C303 C304 118.1(6) . . ?
C302 C303 C217 120.4(6) . . ?
C304 C303 C217 121.3(6) . . ?
C305 C304 C303 121.6(6) . . ?
C305 C304 O301 117.8(6) . . ?
C303 C304 O301 120.6(6) . . ?
C304 C305 C306 117.9(6) . . ?
C304 C305 C317 120.4(6) . . ?
C306 C305 C317 121.7(6) . . ?
C301 C306 C305 122.8(7) . . ?
C301 C306 H306 118.6 . . ?
C305 C306 H306 118.6 . . ?
C310 C307 C301 112.2(6) . . ?
C310 C307 C308 108.6(6) . . ?
C301 C307 C308 110.8(5) . . ?
C310 C307 C309 107.2(6) . . ?
C301 C307 C309 111.2(6) . . ?
C308 C307 C309 106.7(6) . . ?
C307 C308 C311 110.3(6) . . ?
C307 C308 H30A 109.6 . . ?
C311 C308 H30A 109.6 . . ?
C307 C308 H30B 109.6 . . ?
C311 C308 H30B 109.6 . . ?
H30A C308 H30B 108.1 . . ?
C313 C309 C307 112.8(7) . . ?
C313 C309 H30C 109 . . ?
C307 C309 H30C 109 . . ?
C313 C309 H30D 109 . . ?
C307 C309 H30D 109 . . ?
H30C C309 H30D 107.8 . . ?
C307 C310 C315 111.2(6) . . ?
C307 C310 H31A 109.4 . . ?
C315 C310 H31A 109.4 . . ?
C307 C310 H31B 109.4 . . ?
C315 C310 H31B 109.4 . . ?
H31A C310 H31B 108 . . ?
C316 C311 C312 111.2(7) . . ?
C316 C311 C308 110.3(7) . . ?
C312 C311 C308 108.3(7) . . ?
C316 C311 H311 109 . . ?
C312 C311 H311 109 . . ?
C308 C311 H311 109 . . ?
C311 C312 C313 109.9(7) . . ?
C311 C312 H31C 109.7 . . ?
C313 C312 H31C 109.7 . . ?
C311 C312 H31D 109.7 . . ?
C313 C312 H31D 109.7 . . ?
H31C C312 H31D 108.2 . . ?
C314 C313 C309 109.1(7) . . ?
C314 C313 C312 109.2(8) . . ?
C309 C313 C312 108.3(6) . . ?
C314 C313 H313 110.1 . . ?
C309 C313 H313 110.1 . . ?
C312 C313 H313 110.1 . . ?
C313 C314 C315 110.4(7) . . ?
C313 C314 H31E 109.6 . . ?
C315 C314 H31E 109.6 . . ?
C313 C314 H31F 109.6 . . ?
C315 C314 H31F 109.6 . . ?
H31E C314 H31F 108.1 . . ?
C316 C315 C314 110.3(7) . . ?
C316 C315 C310 108.7(6) . . ?
C314 C315 C310 108.7(7) . . ?
C316 C315 H315 109.7 . . ?
C314 C315 H315 109.7 . . ?
C310 C315 H315 109.7 . . ?
C311 C316 C315 109.1(7) . . ?
C311 C316 H31G 109.9 . . ?
C315 C316 H31G 109.9 . . ?
C311 C316 H31H 109.9 . . ?
C315 C316 H31H 109.9 . . ?
H31G C316 H31H 108.3 . . ?
C403 C317 C305 116.2(6) . . ?
C403 C317 H31I 108.2 . . ?
C305 C317 H31I 108.2 . . ?
C403 C317 H31J 108.2 . . ?
C305 C317 H31J 108.2 . . ?
H31I C317 H31J 107.4 . . ?
O301 C368 C369 111(2) . . ?
O301 C368 H36K 109.5 . . ?
C369 C368 H36K 109.5 . . ?
O301 C368 H36L 109.5 . . ?
C369 C368 H36L 109.5 . . ?
H36K C368 H36L 108.1 . . ?
C370 C369 C368 122(3) . . ?
C370 C369 H36M 106.9 . . ?
C368 C369 H36M 106.9 . . ?
C370 C369 H36N 106.9 . . ?
C368 C369 H36N 106.9 . . ?
H36M C369 H36N 106.7 . . ?
C369 C370 C371 118(3) . . ?
C369 C370 H37A 107.7 . . ?
C371 C370 H37A 107.7 . . ?
C369 C370 H37B 107.7 . . ?
C371 C370 H37B 107.7 . . ?
H37A C370 H37B 107.1 . . ?
C370 C371 C372 111(3) . . ?
C370 C371 H37C 109.5 . . ?
C372 C371 H37C 109.5 . . ?
C370 C371 H37D 109.5 . . ?
C372 C371 H37D 109.5 . . ?
H37C C371 H37D 108.1 . . ?
C373 C372 C371 114(3) . . ?
C373 C372 H37E 108.7 . . ?
C371 C372 H37E 108.6 . . ?
C373 C372 H37F 108.7 . . ?
C371 C372 H37F 108.7 . . ?
H37E C372 H37F 107.6 . . ?
C372 C373 H37G 109.5 . . ?
C372 C373 H37H 109.5 . . ?
H37G C373 H37H 109.5 . . ?
C372 C373 H37I 109.5 . . ?
H37G C373 H37I 109.5 . . ?
H37H C373 H37I 109.5 . . ?
C319 C318 O301 107.8(18) . . ?
C319 C318 H31K 110.1 . . ?
O301 C318 H31K 110.1 . . ?
C319 C318 H31L 110.1 . . ?
O301 C318 H31L 110.1 . . ?
H31K C318 H31L 108.5 . . ?
C320 C319 C318 114(2) . . ?
C320 C319 H31M 108.8 . . ?
C318 C319 H31M 108.8 . . ?
C320 C319 H31N 108.8 . . ?
C318 C319 H31N 108.8 . . ?
H31M C319 H31N 107.7 . . ?
C319 C320 C321 117(2) . . ?
C319 C320 H32A 108 . . ?
C321 C320 H32A 108 . . ?
C319 C320 H32B 108 . . ?
C321 C320 H32B 108 . . ?
H32A C320 H32B 107.2 . . ?
C322 C321 C320 111(2) . . ?
C322 C321 H32C 109.5 . . ?
C320 C321 H32C 109.5 . . ?
C322 C321 H32D 109.5 . . ?
C320 C321 H32D 109.5 . . ?
H32C C321 H32D 108.1 . . ?
C321 C322 C323 116(3) . . ?
C321 C322 H32E 108.3 . . ?
C323 C322 H32E 108.3 . . ?
C321 C322 H32F 108.3 . . ?
C323 C322 H32F 108.3 . . ?
H32E C322 H32F 107.4 . . ?
C322 C323 H32G 109.5 . . ?
C322 C323 H32H 109.5 . . ?
H32G C323 H32H 109.5 . . ?
C322 C323 H32I 109.5 . . ?
H32G C323 H32I 109.5 . . ?
H32H C323 H32I 109.5 . . ?
C418 O401 C404 123.4(8) . . ?
C404 O401 C468 112.5(7) . . ?
C402 C401 C406 115.9(6) . . ?
C402 C401 C407 123.6(7) . . ?
C406 C401 C407 120.4(6) . . ?
C401 C402 C403 123.3(7) . . ?
C401 C402 H402 118.3 . . ?
C403 C402 H402 118.3 . . ?
C402 C403 C404 118.0(7) . . ?
C402 C403 C317 120.9(7) . . ?
C404 C403 C317 121.1(7) . . ?
O401 C404 C405 120.5(7) . . ?
O401 C404 C403 119.6(7) . . ?
C405 C404 C403 119.7(7) . . ?
C406 C405 C404 119.5(7) . . ?
C406 C405 C417 121.1(7) . . ?
C404 C405 C417 119.4(7) . . ?
C405 C406 C401 123.0(7) . . ?
C405 C406 H406 118.5 . . ?
C401 C406 H406 118.5 . . ?
C409 C407 C410 113.7(8) . . ?
C409 C407 C401 113.5(7) . . ?
C410 C407 C401 109.7(6) . . ?
C409 C407 C408 109.0(9) . . ?
C410 C407 C408 101.1(7) . . ?
C401 C407 C408 109.0(6) . . ?
C407 C408 C411 109.7(8) . . ?
C407 C408 H40A 109.7 . . ?
C411 C408 H40A 109.7 . . ?
C407 C408 H40B 109.7 . . ?
C411 C408 H40B 109.7 . . ?
H40A C408 H40B 108.2 . . ?
C407 C409 C413 115.4(8) . . ?
C407 C409 H40C 108.4 . . ?
C413 C409 H40C 108.4 . . ?
C407 C409 H40D 108.4 . . ?
C413 C409 H40D 108.4 . . ?
H40C C409 H40D 107.5 . . ?
C407 C410 C415 112.0(8) . . ?
C407 C410 H41A 109.2 . . ?
C415 C410 H41A 109.2 . . ?
C407 C410 H41B 109.2 . . ?
C415 C410 H41B 109.2 . . ?
H41A C410 H41B 107.9 . . ?
C412 C411 C416 109.0(10) . . ?
C412 C411 C408 106.2(10) . . ?
C416 C411 C408 106.9(9) . . ?
C412 C411 H411 111.5 . . ?
C416 C411 H411 111.5 . . ?
C408 C411 H411 111.5 . . ?
C411 C412 C413 117.1(9) . . ?
C411 C412 H41C 108 . . ?
C413 C412 H41C 108 . . ?
C411 C412 H41D 108 . . ?
C413 C412 H41D 108 . . ?
H41C C412 H41D 107.3 . . ?
C412 C413 C409 104.9(10) . . ?
C412 C413 C414 106.7(8) . . ?
C409 C413 C414 100.3(9) . . ?
C412 C413 H413 114.5 . . ?
C409 C413 H413 114.5 . . ?
C414 C413 H413 114.5 . . ?
C415 C414 C413 109.0(8) . . ?
C415 C414 H41E 109.9 . . ?
C413 C414 H41E 109.9 . . ?
C415 C414 H41F 109.9 . . ?
C413 C414 H41F 109.9 . . ?
H41E C414 H41F 108.3 . . ?
C416 C415 C414 115.1(10) . . ?
C416 C415 C410 105.7(10) . . ?
C414 C415 C410 109.8(9) . . ?
C416 C415 H415 108.7 . . ?
C414 C415 H415 108.7 . . ?
C410 C415 H415 108.7 . . ?
C415 C416 C411 115.9(10) . . ?
C415 C416 H41G 108.3 . . ?
C411 C416 H41G 108.3 . . ?
C415 C416 H41H 108.3 . . ?
C411 C416 H41H 108.3 . . ?
H41G C416 H41H 107.4 . . ?
C405 C417 C503 113.2(5) . . ?
C405 C417 H41I 108.9 . . ?
C503 C417 H41I 108.9 . . ?
C405 C417 H41J 108.9 . . ?
C503 C417 H41J 108.9 . . ?
H41I C417 H41J 107.7 . . ?
O401 C418 C419 111.5(11) . . ?
O401 C418 H41K 109.3 . . ?
C419 C418 H41K 109.3 . . ?
O401 C418 H41L 109.3 . . ?
C419 C418 H41L 109.3 . . ?
H41K C418 H41L 108 . . ?
C420 C419 C418 112.0(11) . . ?
C420 C419 H41M 109.2 . . ?
C418 C419 H41M 109.2 . . ?
C420 C419 H41N 109.2 . . ?
C418 C419 H41N 109.2 . . ?
H41M C419 H41N 107.9 . . ?
C419 C420 C421 116.9(12) . . ?
C419 C420 H42A 108.1 . . ?
C421 C420 H42A 108.1 . . ?
C419 C420 H42B 108.1 . . ?
C421 C420 H42B 108.1 . . ?
H42A C420 H42B 107.3 . . ?
C422 C421 C420 111.9(11) . . ?
C422 C421 H42C 109.2 . . ?
C420 C421 H42C 109.2 . . ?
C422 C421 H42D 109.2 . . ?
C420 C421 H42D 109.2 . . ?
H42C C421 H42D 107.9 . . ?
C423 C422 C421 115.0(11) . . ?
C423 C422 H42E 108.5 . . ?
C421 C422 H42E 108.5 . . ?
C423 C422 H42F 108.5 . . ?
C421 C422 H42F 108.5 . . ?
H42E C422 H42F 107.5 . . ?
C422 C423 H42G 109.5 . . ?
C422 C423 H42H 109.5 . . ?
H42G C423 H42H 109.5 . . ?
C422 C423 H42I 109.5 . . ?
H42G C423 H42I 109.5 . . ?
H42H C423 H42I 109.5 . . ?
C469 C468 O401 119.4(12) . . ?
C469 C468 H46O 107.5 . . ?
O401 C468 H46O 107.5 . . ?
C469 C468 H46P 107.5 . . ?
O401 C468 H46P 107.5 . . ?
H46O C468 H46P 107 . . ?
C468 C469 C470 112.0(13) . . ?
C468 C469 H46Q 109.2 . . ?
C470 C469 H46Q 109.2 . . ?
C468 C469 H46R 109.2 . . ?
C470 C469 H46R 109.2 . . ?
H46Q C469 H46R 107.9 . . ?
C469 C470 C471 117.4(13) . . ?
C469 C470 H47G 107.9 . . ?
C471 C470 H47G 107.9 . . ?
C469 C470 H47H 107.9 . . ?
C471 C470 H47H 107.9 . . ?
H47G C470 H47H 107.2 . . ?
C472 C471 C470 116.6(14) . . ?
C472 C471 H47I 108.1 . . ?
C470 C471 H47I 108.1 . . ?
C472 C471 H47J 108.1 . . ?
C470 C471 H47J 108.1 . . ?
H47I C471 H47J 107.3 . . ?
C473 C472 C471 115.6(15) . . ?
C473 C472 H47K 108.4 . . ?
C471 C472 H47K 108.4 . . ?
C473 C472 H47L 108.4 . . ?
C471 C472 H47L 108.4 . . ?
H47K C472 H47L 107.5 . . ?
C472 C473 H47M 109.5 . . ?
C472 C473 H47N 109.5 . . ?
H47M C473 H47N 109.5 . . ?
C472 C473 H47O 109.5 . . ?
H47M C473 H47O 109.5 . . ?
H47N C473 H47O 109.5 . . ?
C504 O501 C568 119.3(14) . . ?
C504 O501 C518 104.6(9) . . ?
C504 O501 H501 109.1 . . ?
C568 O501 H501 85.7 . . ?
C518 O501 H501 88.6 . . ?
C506 C501 C502 116.7(6) . . ?
C506 C501 C507 124.4(6) . . ?
C502 C501 C507 118.9(6) . . ?
C503 C502 C501 123.2(6) . . ?
C503 C502 H502 118.4 . . ?
C501 C502 H502 118.4 . . ?
C502 C503 C504 117.5(6) . . ?
C502 C503 C417 121.4(6) . . ?
C504 C503 C417 121.0(6) . . ?
O501 C504 C505 120.6(6) . . ?
O501 C504 C503 118.4(6) . . ?
C505 C504 C503 121.0(7) . . ?
C506 C505 C504 118.9(6) . . ?
C506 C505 C517 120.9(6) . . ?
C504 C505 C517 120.2(7) . . ?
C505 C506 C501 122.8(6) . . ?
C505 C506 H506 118.6 . . ?
C501 C506 H506 118.6 . . ?
C501 C507 C508 111.5(5) . . ?
C501 C507 C510 112.9(6) . . ?
C508 C507 C510 107.9(6) . . ?
C501 C507 C509 109.9(5) . . ?
C508 C507 C509 107.0(6) . . ?
C510 C507 C509 107.4(5) . . ?
C507 C508 C511 111.1(6) . . ?
C507 C508 H50A 109.4 . . ?
C511 C508 H50A 109.4 . . ?
C507 C508 H50B 109.4 . . ?
C511 C508 H50B 109.4 . . ?
H50A C508 H50B 108 . . ?
C507 C509 C513 111.6(6) . . ?
C507 C509 H50C 109.3 . . ?
C513 C509 H50C 109.3 . . ?
C507 C509 H50D 109.3 . . ?
C513 C509 H50D 109.3 . . ?
H50C C509 H50D 108 . . ?
C515 C510 C507 111.2(6) . . ?
C515 C510 H51A 109.4 . . ?
C507 C510 H51A 109.4 . . ?
C515 C510 H51B 109.4 . . ?
C507 C510 H51B 109.4 . . ?
H51A C510 H51B 108 . . ?
C512 C511 C516 109.7(7) . . ?
C512 C511 C508 110.3(7) . . ?
C516 C511 C508 109.8(8) . . ?
C512 C511 H511 109 . . ?
C516 C511 H511 109 . . ?
C508 C511 H511 109 . . ?
C511 C512 C513 109.4(7) . . ?
C511 C512 H51C 109.8 . . ?
C513 C512 H51C 109.8 . . ?
C511 C512 H51D 109.8 . . ?
C513 C512 H51D 109.8 . . ?
H51C C512 H51D 108.3 . . ?
C512 C513 C514 109.6(7) . . ?
C512 C513 C509 109.6(6) . . ?
C514 C513 C509 108.7(6) . . ?
C512 C513 H513 109.7 . . ?
C514 C513 H513 109.7 . . ?
C509 C513 H513 109.7 . . ?
C515 C514 C513 108.5(6) . . ?
C515 C514 H51E 110 . . ?
C513 C514 H51E 110 . . ?
C515 C514 H51F 110 . . ?
C513 C514 H51F 110 . . ?
H51E C514 H51F 108.4 . . ?
C514 C515 C510 111.2(7) . . ?
C514 C515 C516 108.2(7) . . ?
C510 C515 C516 109.1(7) . . ?
C514 C515 H515 109.5 . . ?
C510 C515 H515 109.5 . . ?
C516 C515 H515 109.5 . . ?
C511 C516 C515 110.1(7) . . ?
C511 C516 H51G 109.6 . . ?
C515 C516 H51G 109.6 . . ?
C511 C516 H51H 109.6 . . ?
C515 C516 H51H 109.6 . . ?
H51G C516 H51H 108.2 . . ?
C603 C517 C505 113.6(5) . . ?
C603 C517 H51I 108.8 . . ?
C505 C517 H51I 108.8 . . ?
C603 C517 H51J 108.8 . . ?
C505 C517 H51J 108.8 . . ?
H51I C517 H51J 107.7 . . ?
C519 C518 O501 107.3(16) . . ?
C519 C518 H51K 110.3 . . ?
O501 C518 H51K 110.3 . . ?
C519 C518 H51L 110.3 . . ?
O501 C518 H51L 110.3 . . ?
H51K C518 H51L 108.5 . . ?
C518 C519 C520 114.5(19) . . ?
C518 C519 H51M 108.6 . . ?
C520 C519 H51M 108.6 . . ?
C518 C519 H51N 108.6 . . ?
C520 C519 H51N 108.6 . . ?
H51M C519 H51N 107.6 . . ?
C519 C520 C521 114(2) . . ?
C519 C520 H52A 108.7 . . ?
C521 C520 H52A 108.7 . . ?
C519 C520 H52B 108.7 . . ?
C521 C520 H52B 108.7 . . ?
H52A C520 H52B 107.6 . . ?
C522 C521 C520 114(2) . . ?
C522 C521 H52C 108.8 . . ?
C520 C521 H52C 108.8 . . ?
C522 C521 H52D 108.8 . . ?
C520 C521 H52D 108.8 . . ?
H52C C521 H52D 107.7 . . ?
C523 C522 C521 121(2) . . ?
C523 C522 H52E 107 . . ?
C521 C522 H52E 107 . . ?
C523 C522 H52F 107 . . ?
C521 C522 H52F 107 . . ?
H52E C522 H52F 106.8 . . ?
C522 C523 H52G 109.5 . . ?
C522 C523 H52H 109.5 . . ?
H52G C523 H52H 109.5 . . ?
C522 C523 H52I 109.5 . . ?
H52G C523 H52I 109.5 . . ?
H52H C523 H52I 109.5 . . ?
O501 C568 C569 108(2) . . ?
O501 C568 H56O 110 . . ?
C569 C568 H56O 110 . . ?
O501 C568 H56P 110 . . ?
C569 C568 H56P 110 . . ?
H56O C568 H56P 108.4 . . ?
C568 C569 C570 116(3) . . ?
C568 C569 H56Q 108.4 . . ?
C570 C569 H56Q 108.4 . . ?
C568 C569 H56R 108.4 . . ?
C570 C569 H56R 108.4 . . ?
H56Q C569 H56R 107.4 . . ?
C569 C570 C571 119(3) . . ?
C569 C570 H57G 107.6 . . ?
C571 C570 H57G 107.6 . . ?
C569 C570 H57H 107.6 . . ?
C571 C570 H57H 107.6 . . ?
H57G C570 H57H 107 . . ?
C572 C571 C570 107(3) . . ?
C572 C571 H57I 110.3 . . ?
C570 C571 H57I 110.3 . . ?
C572 C571 H57J 110.3 . . ?
C570 C571 H57J 110.3 . . ?
H57I C571 H57J 108.5 . . ?
C573 C572 C571 122(3) . . ?
C573 C572 H57K 106.9 . . ?
C571 C572 H57K 106.9 . . ?
C573 C572 H57L 106.9 . . ?
C571 C572 H57L 106.9 . . ?
H57K C572 H57L 106.7 . . ?
C572 C573 H57M 109.5 . . ?
C572 C573 H57N 109.5 . . ?
H57M C573 H57N 109.5 . . ?
C572 C573 H57O 109.5 . . ?
H57M C573 H57O 109.5 . . ?
H57N C573 H57O 109.5 . . ?
C604 O601 C618 114.0(7) . . ?
C604 O601 H601 109.3 . . ?
C618 O601 H601 77.8 . . ?
C602 C601 C606 117.1(6) . . ?
C602 C601 C607 121.2(6) . . ?
C606 C601 C607 121.6(6) . . ?
C601 C602 C603 123.4(7) . . ?
C601 C602 H602 118.3 . . ?
C603 C602 H602 118.3 . . ?
C602 C603 C604 117.8(6) . . ?
C602 C603 C517 120.1(6) . . ?
C604 C603 C517 122.1(7) . . ?
O601 C604 C603 120.8(6) . . ?
O601 C604 C605 118.4(6) . . ?
C603 C604 C605 120.8(6) . . ?
C606 C605 C604 118.5(7) . . ?
C606 C605 C617 120.0(6) . . ?
C604 C605 C617 121.4(6) . . ?
C605 C606 C601 122.4(7) . . ?
C605 C606 H606 118.8 . . ?
C601 C606 H606 118.8 . . ?
C608 C607 C601 109.4(6) . . ?
C608 C607 C610 108.3(6) . . ?
C601 C607 C610 111.2(6) . . ?
C608 C607 C609 108.1(7) . . ?
C601 C607 C609 112.5(6) . . ?
C610 C607 C609 107.3(6) . . ?
C607 C608 C611 111.5(7) . . ?
C607 C608 H60A 109.3 . . ?
C611 C608 H60A 109.3 . . ?
C607 C608 H60B 109.3 . . ?
C611 C608 H60B 109.3 . . ?
H60A C608 H60B 108 . . ?
C607 C609 C613 111.3(7) . . ?
C607 C609 H60C 109.4 . . ?
C613 C609 H60C 109.4 . . ?
C607 C609 H60D 109.4 . . ?
C613 C609 H60D 109.4 . . ?
H60C C609 H60D 108 . . ?
C607 C610 C615 110.9(6) . . ?
C607 C610 H61A 109.5 . . ?
C615 C610 H61A 109.5 . . ?
C607 C610 H61B 109.5 . . ?
C615 C610 H61B 109.5 . . ?
H61A C610 H61B 108.1 . . ?
C616 C611 C612 111.8(8) . . ?
C616 C611 C608 107.3(7) . . ?
C612 C611 C608 106.2(8) . . ?
C616 C611 H611 110.5 . . ?
C612 C611 H611 110.5 . . ?
C608 C611 H611 110.5 . . ?
C611 C612 C613 112.0(8) . . ?
C611 C612 H61C 109.2 . . ?
C613 C612 H61C 109.2 . . ?
C611 C612 H61D 109.2 . . ?
C613 C612 H61D 109.2 . . ?
H61C C612 H61D 107.9 . . ?
C614 C613 C612 112.5(8) . . ?
C614 C613 C609 105.9(7) . . ?
C612 C613 C609 107.2(7) . . ?
C614 C613 H613 110.4 . . ?
C612 C613 H613 110.4 . . ?
C609 C613 H613 110.4 . . ?
C613 C614 C615 111.3(7) . . ?
C613 C614 H61E 109.4 . . ?
C615 C614 H61E 109.4 . . ?
C613 C614 H61F 109.4 . . ?
C615 C614 H61F 109.4 . . ?
H61E C614 H61F 108 . . ?
C616 C615 C614 110.3(7) . . ?
C616 C615 C610 107.3(6) . . ?
C614 C615 C610 107.3(7) . . ?
C616 C615 H615 110.6 . . ?
C614 C615 H615 110.6 . . ?
C610 C615 H615 110.6 . . ?
C611 C616 C615 113.2(7) . . ?
C611 C616 H61G 108.9 . . ?
C615 C616 H61G 108.9 . . ?
C611 C616 H61H 108.9 . . ?
C615 C616 H61H 108.9 . . ?
H61G C616 H61H 107.8 . . ?
C605 C617 C103 116.2(6) . . ?
C605 C617 H61I 108.2 . . ?
C103 C617 H61I 108.2 . . ?
C605 C617 H61J 108.2 . . ?
C103 C617 H61J 108.2 . . ?
H61I C617 H61J 107.4 . . ?
C619 C618 O601 115.8(16) . . ?
C619 C618 H61K 108.3 . . ?
O601 C618 H61K 108.3 . . ?
C619 C618 H61L 108.3 . . ?
O601 C618 H61L 108.3 . . ?
H61K C618 H61L 107.4 . . ?
C618 C619 C620 123(2) . . ?
C618 C619 H61M 106.5 . . ?
C620 C619 H61M 106.5 . . ?
C618 C619 H61N 106.5 . . ?
C620 C619 H61N 106.5 . . ?
H61M C619 H61N 106.5 . . ?
C619 C620 C621 116(2) . . ?
C619 C620 H62A 108.4 . . ?
C621 C620 H62A 108.4 . . ?
C619 C620 H62B 108.4 . . ?
C621 C620 H62B 108.4 . . ?
H62A C620 H62B 107.4 . . ?
C622 C621 C620 117(2) . . ?
C622 C621 H62C 107.9 . . ?
C620 C621 H62C 107.9 . . ?
C622 C621 H62D 107.9 . . ?
C620 C621 H62D 107.9 . . ?
H62C C621 H62D 107.2 . . ?
C623 C622 C621 107(2) . . ?
C623 C622 H62E 110.4 . . ?
C621 C622 H62E 110.4 . . ?
C623 C622 H62F 110.4 . . ?
C621 C622 H62F 110.4 . . ?
H62E C622 H62F 108.6 . . ?
C622 C623 H62G 109.5 . . ?
C622 C623 H62H 109.5 . . ?
H62G C623 H62H 109.5 . . ?
C622 C623 H62I 109.5 . . ?
H62G C623 H62I 109.5 . . ?
H62H C623 H62I 109.5 . . ?
Cl3A C1A Cl2A 112.8(10) . . ?
Cl3A C1A Cl1A 109.5(9) . . ?
Cl2A C1A Cl1A 110.0(9) . . ?
Cl3A C1A H1A 108.1 . . ?
Cl2A C1A H1A 108.1 . . ?
Cl1A C1A H1A 108.1 . . ?
Cl1B C1B Cl3B 106.2(11) . . ?
Cl1B C1B Cl2B 106.7(11) . . ?
Cl3B C1B Cl2B 104.8(10) . . ?
Cl1B C1B H1B 112.8 . . ?
Cl3B C1B H1B 112.8 . . ?
Cl2B C1B H1B 112.8 . . ?
Cl2C C1C Cl1C 108.2(17) . . ?
Cl2C C1C Cl3C 107.3(19) . . ?
Cl1C C1C Cl3C 113.0(18) . . ?
Cl2C C1C H1C 109.4 . . ?
Cl1C C1C H1C 109.4 . . ?
Cl3C C1C H1C 109.4 . . ?
Cl1D C1D Cl3D 112.3(10) . . ?
Cl1D C1D Cl2D 109.5(11) . . ?
Cl3D C1D Cl2D 100.8(11) . . ?
Cl1D C1D H1D 111.2 . . ?
Cl3D C1D H1D 111.2 . . ?
Cl2D C1D H1D 111.2 . . ?
Cl2E C1E Cl1E 102.2(19) . . ?
Cl2E C1E Cl3E 114.2(18) . . ?
Cl1E C1E Cl3E 105.7(17) . . ?
Cl2E C1E H1E 111.4 . . ?
Cl1E C1E H1E 111.4 . . ?
Cl3E C1E H1E 111.4 . . ?
Cl3F C1F Cl1F 111.8(18) . . ?
Cl3F C1F Cl2F 108.7(16) . . ?
Cl1F C1F Cl2F 110.8(15) . . ?
Cl3F C1F H1F 108.5 . . ?
Cl1F C1F H1F 108.5 . . ?
Cl2F C1F H1F 108.5 . . ?
Cl3G C1G Cl2G 112.6(18) . . ?
Cl3G C1G Cl1G 108.4(17) . . ?
Cl2G C1G Cl1G 105.6(18) . . ?
Cl3G C1G H1G 110.1 . . ?
Cl2G C1G H1G 110.1 . . ?
Cl1G C1G H1G 110.1 . . ?

loop_
_geom_bond_atom_site_label_1
_geom_bond_atom_site_label_2
_geom_bond_distance
_geom_bond_site_symmetry_2
_geom_bond_publ_flag
O101 C104 1.407(7) . ?
O101 C118 1.428(14) . ?
O101 C168 1.452(15) . ?
C101 C106 1.386(9) . ?
C101 C102 1.396(9) . ?
C101 C107 1.520(9) . ?
C102 C103 1.397(9) . ?
C102 H102 0.95 . ?
C103 C104 1.384(9) . ?
C103 C617 1.532(9) . ?
C104 C105 1.400(9) . ?
C105 C106 1.402(9) . ?
C105 C117 1.504(9) . ?
C106 H106 0.95 . ?
C107 C108 1.527(10) . ?
C107 C110 1.537(10) . ?
C107 C109 1.544(9) . ?
C108 C111 1.548(10) . ?
C108 H10A 0.99 . ?
C108 H10B 0.99 . ?
C109 C113 1.543(10) . ?
C109 H10C 0.99 . ?
C109 H10D 0.99 . ?
C110 C115 1.546(11) . ?
C110 H11A 0.99 . ?
C110 H11B 0.99 . ?
C111 C116 1.499(11) . ?
C111 C112 1.501(11) . ?
C111 H111 1 . ?
C112 C113 1.494(12) . ?
C112 H11C 0.99 . ?
C112 H11D 0.99 . ?
C113 C114 1.512(12) . ?
C113 H113 1 . ?
C114 C115 1.567(12) . ?
C114 H11E 0.99 . ?
C114 H11F 0.99 . ?
C115 C116 1.513(12) . ?
C115 H115 1 . ?
C116 H11G 0.99 . ?
C116 H11H 0.99 . ?
C117 C203 1.534(9) . ?
C117 H11I 0.99 . ?
C117 H11J 0.99 . ?
C118 C119 1.493(15) . ?
C118 H11K 0.99 . ?
C118 H11L 0.99 . ?
C119 C120 1.567(13) . ?
C119 H11M 0.99 . ?
C119 H11N 0.99 . ?
C120 C121 1.593(16) . ?
C120 H12A 0.99 . ?
C120 H12B 0.99 . ?
C121 C122 1.486(17) . ?
C121 H12C 0.99 . ?
C121 H12D 0.99 . ?
C122 C123 1.490(16) . ?
C122 H12E 0.99 . ?
C122 H12F 0.99 . ?
C123 H12G 0.98 . ?
C123 H12H 0.98 . ?
C123 H12I 0.98 . ?
C168 C169 1.484(17) . ?
C168 H16O 0.99 . ?
C168 H16P 0.99 . ?
C169 C170 1.450(17) . ?
C169 H16Q 0.99 . ?
C169 H16R 0.99 . ?
C170 C171 1.544(17) . ?
C170 H17G 0.99 . ?
C170 H17H 0.99 . ?
C171 C172 1.499(18) . ?
C171 H17I 0.99 . ?
C171 H17J 0.99 . ?
C172 C173 1.523(17) . ?
C172 H17K 0.99 . ?
C172 H17L 0.99 . ?
C173 H17M 0.98 . ?
C173 H17N 0.98 . ?
C173 H17O 0.98 . ?
O201 C204 1.393(8) . ?
O201 C218 1.475(11) . ?
O201 H201 0.84 . ?
C201 C202 1.377(9) . ?
C201 C206 1.407(9) . ?
C201 C207 1.519(9) . ?
C202 C203 1.387(9) . ?
C202 H202 0.95 . ?
C203 C204 1.411(9) . ?
C204 C205 1.375(9) . ?
C205 C206 1.375(9) . ?
C205 C217 1.522(9) . ?
C206 H206 0.95 . ?
C207 C277 1.508(17) . ?
C207 C275 1.520(18) . ?
C207 C209 1.535(15) . ?
C207 C208 1.546(15) . ?
C207 C276 1.557(17) . ?
C207 C210 1.568(13) . ?
C208 C211 1.64(2) . ?
C208 H20A 0.99 . ?
C208 H20B 0.99 . ?
C209 C213 1.61(2) . ?
C209 H20C 0.99 . ?
C209 H20D 0.99 . ?
C210 C215 1.60(2) . ?
C210 H21A 0.99 . ?
C210 H21B 0.99 . ?
C211 C216 1.52(2) . ?
C211 C212 1.54(3) . ?
C211 H211 1 . ?
C212 C213 1.46(2) . ?
C212 H21C 0.99 . ?
C212 H21D 0.99 . ?
C213 C214 1.33(2) . ?
C213 H213 1 . ?
C214 C215 1.54(3) . ?
C214 H21E 0.99 . ?
C214 H21F 0.99 . ?
C215 C216 1.38(2) . ?
C215 H215 1 . ?
C216 H21G 0.99 . ?
C216 H21H 0.99 . ?
C275 C278 1.59(3) . ?
C275 H27A 0.99 . ?
C275 H27B 0.99 . ?
C276 C280 1.58(3) . ?
C276 H27C 0.99 . ?
C276 H27D 0.99 . ?
C277 C282 1.53(2) . ?
C277 H27E 0.99 . ?
C277 H27F 0.99 . ?
C278 C283 1.46(4) . ?
C278 C279 1.47(4) . ?
C278 H278 1 . ?
C279 C280 1.71(4) . ?
C279 H27G 0.99 . ?
C279 H27H 0.99 . ?
C280 C281 1.43(3) . ?
C280 H280 1 . ?
C281 C282 1.52(3) . ?
C281 H28A 0.99 . ?
C281 H28B 0.99 . ?
C282 C283 1.53(3) . ?
C282 H282 1 . ?
C283 H28C 0.99 . ?
C283 H28D 0.99 . ?
C217 C303 1.517(9) . ?
C217 H21I 0.99 . ?
C217 H21J 0.99 . ?
C218 C219 1.504(15) . ?
C218 H21K 0.99 . ?
C218 H21L 0.99 . ?
C219 C220 1.530(16) . ?
C219 H21M 0.99 . ?
C219 H21N 0.99 . ?
C220 C221 1.487(17) . ?
C220 H22I 0.99 . ?
C220 H22J 0.99 . ?
C221 C222 1.521(18) . ?
C221 H22K 0.99 . ?
C221 H22L 0.99 . ?
C222 C223 1.526(18) . ?
C222 H22M 0.99 . ?
C222 H22N 0.99 . ?
C223 H22O 0.98 . ?
C223 H22P 0.98 . ?
C223 H22Q 0.98 . ?
O301 C304 1.399(8) . ?
O301 C368 1.50(2) . ?
O301 C318 1.562(16) . ?
O301 H301 0.84 . ?
C301 C306 1.371(9) . ?
C301 C302 1.395(9) . ?
C301 C307 1.531(9) . ?
C302 C303 1.379(9) . ?
C302 H302 0.95 . ?
C303 C304 1.386(9) . ?
C304 C305 1.381(9) . ?
C305 C306 1.399(9) . ?
C305 C317 1.534(9) . ?
C306 H306 0.95 . ?
C307 C310 1.529(10) . ?
C307 C308 1.536(10) . ?
C307 C309 1.558(10) . ?
C308 C311 1.550(10) . ?
C308 H30A 0.99 . ?
C308 H30B 0.99 . ?
C309 C313 1.512(11) . ?
C309 H30C 0.99 . ?
C309 H30D 0.99 . ?
C310 C315 1.549(10) . ?
C310 H31A 0.99 . ?
C310 H31B 0.99 . ?
C311 C316 1.497(12) . ?
C311 C312 1.525(12) . ?
C311 H311 1 . ?
C312 C313 1.530(12) . ?
C312 H31C 0.99 . ?
C312 H31D 0.99 . ?
C313 C314 1.508(12) . ?
C313 H313 1 . ?
C314 C315 1.533(12) . ?
C314 H31E 0.99 . ?
C314 H31F 0.99 . ?
C315 C316 1.524(11) . ?
C315 H315 1 . ?
C316 H31G 0.99 . ?
C316 H31H 0.99 . ?
C317 C403 1.514(10) . ?
C317 H31I 0.99 . ?
C317 H31J 0.99 . ?
C368 C369 1.51(2) . ?
C368 H36K 0.99 . ?
C368 H36L 0.99 . ?
C369 C370 1.50(2) . ?
C369 H36M 0.99 . ?
C369 H36N 0.99 . ?
C370 C371 1.51(2) . ?
C370 H37A 0.99 . ?
C370 H37B 0.99 . ?
C371 C372 1.51(2) . ?
C371 H37C 0.99 . ?
C371 H37D 0.99 . ?
C372 C373 1.50(2) . ?
C372 H37E 0.99 . ?
C372 H37F 0.99 . ?
C373 H37G 0.98 . ?
C373 H37H 0.98 . ?
C373 H37I 0.98 . ?
C318 C319 1.516(18) . ?
C318 H31K 0.99 . ?
C318 H31L 0.99 . ?
C319 C320 1.51(2) . ?
C319 H31M 0.99 . ?
C319 H31N 0.99 . ?
C320 C321 1.522(19) . ?
C320 H32A 0.99 . ?
C320 H32B 0.99 . ?
C321 C322 1.490(19) . ?
C321 H32C 0.99 . ?
C321 H32D 0.99 . ?
C322 C323 1.53(2) . ?
C322 H32E 0.99 . ?
C322 H32F 0.99 . ?
C323 H32G 0.98 . ?
C323 H32H 0.98 . ?
C323 H32I 0.98 . ?
O401 C418 1.352(12) . ?
O401 C404 1.374(8) . ?
O401 C468 1.507(13) . ?
C401 C402 1.383(9) . ?
C401 C406 1.400(9) . ?
C401 C407 1.513(9) . ?
C402 C403 1.394(10) . ?
C402 H402 0.95 . ?
C403 C404 1.412(10) . ?
C404 C405 1.384(10) . ?
C405 C406 1.375(9) . ?
C405 C417 1.503(10) . ?
C406 H406 0.95 . ?
C407 C409 1.420(11) . ?
C407 C410 1.484(10) . ?
C407 C408 1.573(12) . ?
C408 C411 1.578(14) . ?
C408 H40A 0.99 . ?
C408 H40B 0.99 . ?
C409 C413 1.621(14) . ?
C409 H40C 0.99 . ?
C409 H40D 0.99 . ?
C410 C415 1.553(13) . ?
C410 H41A 0.99 . ?
C410 H41B 0.99 . ?
C411 C412 1.459(14) . ?
C411 C416 1.471(14) . ?
C411 H411 1 . ?
C412 C413 1.499(14) . ?
C412 H41C 0.99 . ?
C412 H41D 0.99 . ?
C413 C414 1.675(14) . ?
C413 H413 1 . ?
C414 C415 1.455(14) . ?
C414 H41E 0.99 . ?
C414 H41F 0.99 . ?
C415 C416 1.356(13) . ?
C415 H415 1 . ?
C416 H41G 0.99 . ?
C416 H41H 0.99 . ?
C417 C503 1.524(9) . ?
C417 H41I 0.99 . ?
C417 H41J 0.99 . ?
C418 C419 1.543(14) . ?
C418 H41K 0.99 . ?
C418 H41L 0.99 . ?
C419 C420 1.496(14) . ?
C419 H41M 0.99 . ?
C419 H41N 0.99 . ?
C420 C421 1.530(15) . ?
C420 H42A 0.99 . ?
C420 H42B 0.99 . ?
C421 C422 1.529(14) . ?
C421 H42C 0.99 . ?
C421 H42D 0.99 . ?
C422 C423 1.525(15) . ?
C422 H42E 0.99 . ?
C422 H42F 0.99 . ?
C423 H42G 0.98 . ?
C423 H42H 0.98 . ?
C423 H42I 0.98 . ?
C468 C469 1.489(15) . ?
C468 H46O 0.99 . ?
C468 H46P 0.99 . ?
C469 C470 1.506(15) . ?
C469 H46Q 0.99 . ?
C469 H46R 0.99 . ?
C470 C471 1.506(15) . ?
C470 H47G 0.99 . ?
C470 H47H 0.99 . ?
C471 C472 1.500(15) . ?
C471 H47I 0.99 . ?
C471 H47J 0.99 . ?
C472 C473 1.482(17) . ?
C472 H47K 0.99 . ?
C472 H47L 0.99 . ?
C473 H47M 0.98 . ?
C473 H47N 0.98 . ?
C473 H47O 0.98 . ?
O501 C504 1.381(8) . ?
O501 C568 1.453(18) . ?
O501 C518 1.516(16) . ?
O501 H501 0.84 . ?
C501 C506 1.387(9) . ?
C501 C502 1.393(9) . ?
C501 C507 1.513(9) . ?
C502 C503 1.390(9) . ?
C502 H502 0.95 . ?
C503 C504 1.408(9) . ?
C504 C505 1.384(9) . ?
C505 C506 1.381(10) . ?
C505 C517 1.526(9) . ?
C506 H506 0.95 . ?
C507 C508 1.530(10) . ?
C507 C510 1.541(9) . ?
C507 C509 1.547(9) . ?
C508 C511 1.540(11) . ?
C508 H50A 0.99 . ?
C508 H50B 0.99 . ?
C509 C513 1.549(10) . ?
C509 H50C 0.99 . ?
C509 H50D 0.99 . ?
C510 C515 1.528(11) . ?
C510 H51A 0.99 . ?
C510 H51B 0.99 . ?
C511 C512 1.494(12) . ?
C511 C516 1.496(12) . ?
C511 H511 1 . ?
C512 C513 1.519(11) . ?
C512 H51C 0.99 . ?
C512 H51D 0.99 . ?
C513 C514 1.540(10) . ?
C513 H513 1 . ?
C514 C515 1.524(12) . ?
C514 H51E 0.99 . ?
C514 H51F 0.99 . ?
C515 C516 1.530(12) . ?
C515 H515 1 . ?
C516 H51G 0.99 . ?
C516 H51H 0.99 . ?
C517 C603 1.505(9) . ?
C517 H51I 0.99 . ?
C517 H51J 0.99 . ?
C518 C519 1.492(18) . ?
C518 H51K 0.99 . ?
C518 H51L 0.99 . ?
C519 C520 1.493(18) . ?
C519 H51M 0.99 . ?
C519 H51N 0.99 . ?
C520 C521 1.507(19) . ?
C520 H52A 0.99 . ?
C520 H52B 0.99 . ?
C521 C522 1.501(19) . ?
C521 H52C 0.99 . ?
C521 H52D 0.99 . ?
C522 C523 1.482(19) . ?
C522 H52E 0.99 . ?
C522 H52F 0.99 . ?
C523 H52G 0.98 . ?
C523 H52H 0.98 . ?
C523 H52I 0.98 . ?
C568 C569 1.50(2) . ?
C568 H56O 0.99 . ?
C568 H56P 0.99 . ?
C569 C570 1.51(2) . ?
C569 H56Q 0.99 . ?
C569 H56R 0.99 . ?
C570 C571 1.53(2) . ?
C570 H57G 0.99 . ?
C570 H57H 0.99 . ?
C571 C572 1.52(2) . ?
C571 H57I 0.99 . ?
C571 H57J 0.99 . ?
C572 C573 1.50(2) . ?
C572 H57K 0.99 . ?
C572 H57L 0.99 . ?
C573 H57M 0.98 . ?
C573 H57N 0.98 . ?
C573 H57O 0.98 . ?
O601 C604 1.382(8) . ?
O601 C618 1.544(13) . ?
O601 H601 0.8398 . ?
C601 C602 1.375(9) . ?
C601 C606 1.396(9) . ?
C601 C607 1.523(10) . ?
C602 C603 1.392(9) . ?
C602 H602 0.95 . ?
C603 C604 1.399(10) . ?
C604 C605 1.401(9) . ?
C605 C606 1.386(9) . ?
C605 C617 1.507(10) . ?
C606 H606 0.95 . ?
C607 C608 1.521(10) . ?
C607 C610 1.525(10) . ?
C607 C609 1.545(11) . ?
C608 C611 1.577(12) . ?
C608 H60A 0.99 . ?
C608 H60B 0.99 . ?
C609 C613 1.572(12) . ?
C609 H60C 0.99 . ?
C609 H60D 0.99 . ?
C610 C615 1.575(11) . ?
C610 H61A 0.99 . ?
C610 H61B 0.99 . ?
C611 C616 1.473(12) . ?
C611 C612 1.490(13) . ?
C611 H611 1 . ?
C612 C613 1.503(12) . ?
C612 H61C 0.99 . ?
C612 H61D 0.99 . ?
C613 C614 1.498(11) . ?
C613 H613 1 . ?
C614 C615 1.522(11) . ?
C614 H61E 0.99 . ?
C614 H61F 0.99 . ?
C615 C616 1.498(11) . ?
C615 H615 1 . ?
C616 H61G 0.99 . ?
C616 H61H 0.99 . ?
C617 H61I 0.99 . ?
C617 H61J 0.99 . ?
C618 C619 1.526(17) . ?
C618 H61K 0.99 . ?
C618 H61L 0.99 . ?
C619 C620 1.527(19) . ?
C619 H61M 0.99 . ?
C619 H61N 0.99 . ?
C620 C621 1.537(19) . ?
C620 H62A 0.99 . ?
C620 H62B 0.99 . ?
C621 C622 1.516(18) . ?
C621 H62C 0.99 . ?
C621 H62D 0.99 . ?
C622 C623 1.515(19) . ?
C622 H62E 0.99 . ?
C622 H62F 0.99 . ?
C623 H62G 0.98 . ?
C623 H62H 0.98 . ?
C623 H62I 0.98 . ?
C1A Cl3A 1.674(13) . ?
C1A Cl2A 1.743(15) . ?
C1A Cl1A 1.758(14) . ?
C1A H1A 1 . ?
C1B Cl1B 1.740(16) . ?
C1B Cl3B 1.743(16) . ?
C1B Cl2B 1.786(16) . ?
C1B H1B 1 . ?
C1C Cl2C 1.729(19) . ?
C1C Cl1C 1.741(19) . ?
C1C Cl3C 1.753(19) . ?
C1C H1C 1 . ?
C1D Cl1D 1.738(15) . ?
C1D Cl3D 1.757(15) . ?
C1D Cl2D 1.778(17) . ?
C1D H1D 1 . ?
C1E Cl2E 1.75(2) . ?
C1E Cl1E 1.75(2) . ?
C1E Cl3E 1.77(2) . ?
C1E H1E 1 . ?
C1F Cl3F 1.73(2) . ?
C1F Cl1F 1.74(2) . ?
C1F Cl2F 1.75(2) . ?
C1F H1F 1 . ?
C1G Cl3G 1.74(2) . ?
C1G Cl2G 1.75(2) . ?
C1G Cl1G 1.75(2) . ?
C1G H1G 1 . ?

loop_
_geom_torsion_atom_site_label_1
_geom_torsion_atom_site_label_2
_geom_torsion_atom_site_label_3
_geom_torsion_atom_site_label_4
_geom_torsion
_geom_torsion_site_symmetry_1
_geom_torsion_site_symmetry_2
_geom_torsion_site_symmetry_3
_geom_torsion_site_symmetry_4
_geom_torsion_publ_flag
C106 C101 C102 C103 -1.6(9) . . . . ?
C107 C101 C102 C103 -179.5(6) . . . . ?
C101 C102 C103 C104 0.6(10) . . . . ?
C101 C102 C103 C617 179.9(6) . . . . ?
C102 C103 C104 C105 0.3(10) . . . . ?
C617 C103 C104 C105 -179.0(6) . . . . ?
C102 C103 C104 O101 -177.1(5) . . . . ?
C617 C103 C104 O101 3.6(9) . . . . ?
C118 O101 C104 C103 -86.0(12) . . . . ?
C168 O101 C104 C103 -98.1(12) . . . . ?
C118 O101 C104 C105 96.6(12) . . . . ?
C168 O101 C104 C105 84.4(12) . . . . ?
C103 C104 C105 C106 -0.1(9) . . . . ?
O101 C104 C105 C106 177.3(5) . . . . ?
C103 C104 C105 C117 179.0(6) . . . . ?
O101 C104 C105 C117 -3.5(9) . . . . ?
C102 C101 C106 C105 1.8(10) . . . . ?
C107 C101 C106 C105 179.8(6) . . . . ?
C104 C105 C106 C101 -1.0(9) . . . . ?
C117 C105 C106 C101 179.8(6) . . . . ?
C106 C101 C107 C108 168.2(6) . . . . ?
C102 C101 C107 C108 -13.9(9) . . . . ?
C106 C101 C107 C110 47.9(8) . . . . ?
C102 C101 C107 C110 -134.3(7) . . . . ?
C106 C101 C107 C109 -73.3(8) . . . . ?
C102 C101 C107 C109 104.5(7) . . . . ?
C101 C107 C108 C111 -179.9(6) . . . . ?
C110 C107 C108 C111 -57.7(8) . . . . ?
C109 C107 C108 C111 59.5(8) . . . . ?
C101 C107 C109 C113 179.7(6) . . . . ?
C108 C107 C109 C113 -58.1(8) . . . . ?
C110 C107 C109 C113 57.8(8) . . . . ?
C101 C107 C110 C115 -178.6(6) . . . . ?
C108 C107 C110 C115 58.0(8) . . . . ?
C109 C107 C110 C115 -57.2(8) . . . . ?
C107 C108 C111 C116 60.7(9) . . . . ?
C107 C108 C111 C112 -62.2(9) . . . . ?
C116 C111 C112 C113 -59.9(9) . . . . ?
C108 C111 C112 C113 61.1(9) . . . . ?
C111 C112 C113 C114 58.6(9) . . . . ?
C111 C112 C113 C109 -60.6(9) . . . . ?
C107 C109 C113 C112 59.9(9) . . . . ?
C107 C109 C113 C114 -60.7(9) . . . . ?
C112 C113 C114 C115 -57.6(9) . . . . ?
C109 C113 C114 C115 62.6(9) . . . . ?
C107 C110 C115 C116 -60.7(9) . . . . ?
C107 C110 C115 C114 58.7(9) . . . . ?
C113 C114 C115 C116 56.9(9) . . . . ?
C113 C114 C115 C110 -61.9(9) . . . . ?
C112 C111 C116 C115 59.2(9) . . . . ?
C108 C111 C116 C115 -61.4(9) . . . . ?
C110 C115 C116 C111 61.6(9) . . . . ?
C114 C115 C116 C111 -56.6(9) . . . . ?
C104 C105 C117 C203 92.6(8) . . . . ?
C106 C105 C117 C203 -88.3(8) . . . . ?
C104 O101 C118 C119 174.0(10) . . . . ?
O101 C118 C119 C120 62.7(18) . . . . ?
C118 C119 C120 C121 175.5(13) . . . . ?
C119 C120 C121 C122 78(2) . . . . ?
C120 C121 C122 C123 155.7(16) . . . . ?
C104 O101 C168 C169 -153.0(17) . . . . ?
O101 C168 C169 C170 -49(3) . . . . ?
C168 C169 C170 C171 172(2) . . . . ?
C169 C170 C171 C172 164(3) . . . . ?
C170 C171 C172 C173 -180(2) . . . . ?
C206 C201 C202 C203 2.7(9) . . . . ?
C207 C201 C202 C203 -178.8(6) . . . . ?
C201 C202 C203 C204 0.1(10) . . . . ?
C201 C202 C203 C117 -178.0(6) . . . . ?
C105 C117 C203 C202 -96.6(7) . . . . ?
C105 C117 C203 C204 85.4(8) . . . . ?
C218 O201 C204 C205 -90.7(8) . . . . ?
C218 O201 C204 C203 90.8(8) . . . . ?
C202 C203 C204 C205 -2.3(9) . . . . ?
C117 C203 C204 C205 175.7(6) . . . . ?
C202 C203 C204 O201 176.3(5) . . . . ?
C117 C203 C204 O201 -5.7(9) . . . . ?
O201 C204 C205 C206 -177.0(6) . . . . ?
C203 C204 C205 C206 1.5(10) . . . . ?
O201 C204 C205 C217 0.3(9) . . . . ?
C203 C204 C205 C217 178.8(6) . . . . ?
C204 C205 C206 C201 1.5(10) . . . . ?
C217 C205 C206 C201 -175.9(6) . . . . ?
C202 C201 C206 C205 -3.5(9) . . . . ?
C207 C201 C206 C205 177.9(6) . . . . ?
C202 C201 C207 C277 67.4(10) . . . . ?
C206 C201 C207 C277 -114.1(9) . . . . ?
C202 C201 C207 C275 -169.2(9) . . . . ?
C206 C201 C207 C275 9.3(11) . . . . ?
C202 C201 C207 C209 -100.3(9) . . . . ?
C206 C201 C207 C209 78.2(9) . . . . ?
C202 C201 C207 C208 136.2(8) . . . . ?
C206 C201 C207 C208 -45.3(10) . . . . ?
C202 C201 C207 C276 -50.3(10) . . . . ?
C206 C201 C207 C276 128.2(9) . . . . ?
C202 C201 C207 C210 15.8(10) . . . . ?
C206 C201 C207 C210 -165.7(7) . . . . ?
C201 C207 C208 C211 174.9(11) . . . . ?
C209 C207 C208 C211 50.1(15) . . . . ?
C210 C207 C208 C211 -58.4(14) . . . . ?
C201 C207 C209 C213 177.9(10) . . . . ?
C208 C207 C209 C213 -56.2(14) . . . . ?
C210 C207 C209 C213 53.7(13) . . . . ?
C201 C207 C210 C215 177.1(10) . . . . ?
C209 C207 C210 C215 -61.6(12) . . . . ?
C208 C207 C210 C215 51.9(13) . . . . ?
C207 C208 C211 C216 63.4(18) . . . . ?
C207 C208 C211 C212 -51.8(17) . . . . ?
C216 C211 C212 C213 -43(2) . . . . ?
C208 C211 C212 C213 66.7(19) . . . . ?
C211 C212 C213 C214 48(2) . . . . ?
C211 C212 C213 C209 -70.4(18) . . . . ?
C207 C209 C213 C214 -56.5(18) . . . . ?
C207 C209 C213 C212 63.1(15) . . . . ?
C212 C213 C214 C215 -52(2) . . . . ?
C209 C213 C214 C215 60(2) . . . . ?
C213 C214 C215 C216 57(2) . . . . ?
C213 C214 C215 C210 -63(2) . . . . ?
C207 C210 C215 C216 -57.5(17) . . . . ?
C207 C210 C215 C214 64.6(16) . . . . ?
C214 C215 C216 C211 -51(2) . . . . ?
C210 C215 C216 C211 64.7(19) . . . . ?
C212 C211 C216 C215 45(2) . . . . ?
C208 C211 C216 C215 -65(2) . . . . ?
C277 C207 C275 C278 -52.0(19) . . . . ?
C201 C207 C275 C278 -171.0(15) . . . . ?
C276 C207 C275 C278 70.6(19) . . . . ?
C277 C207 C276 C280 60.6(15) . . . . ?
C201 C207 C276 C280 174.7(11) . . . . ?
C275 C207 C276 C280 -63.5(15) . . . . ?
C201 C207 C277 C282 -176.7(11) . . . . ?
C275 C207 C277 C282 60.0(16) . . . . ?
C276 C207 C277 C282 -61.2(15) . . . . ?
C207 C275 C278 C283 50(2) . . . . ?
C207 C275 C278 C279 -70(2) . . . . ?
C283 C278 C279 C280 -44(3) . . . . ?
C275 C278 C279 C280 69(2) . . . . ?
C207 C276 C280 C281 -58(2) . . . . ?
C207 C276 C280 C279 55.9(18) . . . . ?
C278 C279 C280 C281 42(3) . . . . ?
C278 C279 C280 C276 -67(2) . . . . ?
C276 C280 C281 C282 65(3) . . . . ?
C279 C280 C281 C282 -43(3) . . . . ?
C280 C281 C282 C277 -66(3) . . . . ?
C280 C281 C282 C283 47(3) . . . . ?
C207 C277 C282 C281 57.7(18) . . . . ?
C207 C277 C282 C283 -62.5(17) . . . . ?
C279 C278 C283 C282 46(3) . . . . ?
C275 C278 C283 C282 -61(3) . . . . ?
C281 C282 C283 C278 -45(3) . . . . ?
C277 C282 C283 C278 68(2) . . . . ?
C204 C205 C217 C303 -97.5(7) . . . . ?
C206 C205 C217 C303 79.8(7) . . . . ?
C204 O201 C218 C219 -171.2(10) . . . . ?
O201 C218 C219 C220 -177.3(13) . . . . ?
C218 C219 C220 C221 77(2) . . . . ?
C219 C220 C221 C222 -175(2) . . . . ?
C220 C221 C222 C223 -176(3) . . . . ?
C306 C301 C302 C303 2.0(9) . . . . ?
C307 C301 C302 C303 -179.4(6) . . . . ?
C301 C302 C303 C304 -0.6(9) . . . . ?
C301 C302 C303 C217 174.1(5) . . . . ?
C205 C217 C303 C302 -84.0(7) . . . . ?
C205 C217 C303 C304 90.5(7) . . . . ?
C302 C303 C304 C305 -1.8(10) . . . . ?
C217 C303 C304 C305 -176.5(6) . . . . ?
C302 C303 C304 O301 177.7(6) . . . . ?
C217 C303 C304 O301 3.0(10) . . . . ?
C368 O301 C304 C305 -81(4) . . . . ?
C318 O301 C304 C305 -88.2(18) . . . . ?
C368 O301 C304 C303 99(4) . . . . ?
C318 O301 C304 C303 92.3(18) . . . . ?
C303 C304 C305 C306 2.6(10) . . . . ?
O301 C304 C305 C306 -176.9(6) . . . . ?
C303 C304 C305 C317 -177.9(7) . . . . ?
O301 C304 C305 C317 2.7(10) . . . . ?
C302 C301 C306 C305 -1.2(10) . . . . ?
C307 C301 C306 C305 -179.7(6) . . . . ?
C304 C305 C306 C301 -1.1(11) . . . . ?
C317 C305 C306 C301 179.4(7) . . . . ?
C306 C301 C307 C310 -11.8(9) . . . . ?
C302 C301 C307 C310 169.7(6) . . . . ?
C306 C301 C307 C308 109.7(7) . . . . ?
C302 C301 C307 C308 -68.8(8) . . . . ?
C306 C301 C307 C309 -131.8(7) . . . . ?
C302 C301 C307 C309 49.7(8) . . . . ?
C310 C307 C308 C311 -56.5(8) . . . . ?
C301 C307 C308 C311 179.9(7) . . . . ?
C309 C307 C308 C311 58.7(8) . . . . ?
C310 C307 C309 C313 57.6(8) . . . . ?
C301 C307 C309 C313 -179.5(6) . . . . ?
C308 C307 C309 C313 -58.6(8) . . . . ?
C301 C307 C310 C315 -179.6(6) . . . . ?
C308 C307 C310 C315 57.6(8) . . . . ?
C309 C307 C310 C315 -57.3(8) . . . . ?
C307 C308 C311 C316 59.7(9) . . . . ?
C307 C308 C311 C312 -62.3(9) . . . . ?
C316 C311 C312 C313 -59.3(9) . . . . ?
C308 C311 C312 C313 62.0(9) . . . . ?
C307 C309 C313 C314 -59.2(9) . . . . ?
C307 C309 C313 C312 59.5(9) . . . . ?
C311 C312 C313 C314 58.2(8) . . . . ?
C311 C312 C313 C309 -60.5(9) . . . . ?
C309 C313 C314 C315 59.7(9) . . . . ?
C312 C313 C314 C315 -58.4(9) . . . . ?
C313 C314 C315 C316 59.0(9) . . . . ?
C313 C314 C315 C310 -60.2(9) . . . . ?
C307 C310 C315 C316 -60.1(9) . . . . ?
C307 C310 C315 C314 60.0(8) . . . . ?
C312 C311 C316 C315 58.7(9) . . . . ?
C308 C311 C316 C315 -61.4(9) . . . . ?
C314 C315 C316 C311 -58.1(9) . . . . ?
C310 C315 C316 C311 61.1(9) . . . . ?
C304 C305 C317 C403 -151.1(7) . . . . ?
C306 C305 C317 C403 28.4(11) . . . . ?
C304 O301 C368 C369 172(5) . . . . ?
O301 C368 C369 C370 167(5) . . . . ?
C368 C369 C370 C371 -57(8) . . . . ?
C369 C370 C371 C372 -74(7) . . . . ?
C370 C371 C372 C373 -169(5) . . . . ?
C304 O301 C318 C319 176(2) . . . . ?
O301 C318 C319 C320 78(4) . . . . ?
C318 C319 C320 C321 171(4) . . . . ?
C319 C320 C321 C322 174(4) . . . . ?
C320 C321 C322 C323 -69(5) . . . . ?
C406 C401 C402 C403 4.7(9) . . . . ?
C407 C401 C402 C403 -172.0(6) . . . . ?
C401 C402 C403 C404 1.6(9) . . . . ?
C401 C402 C403 C317 -175.4(6) . . . . ?
C305 C317 C403 C402 -83.6(9) . . . . ?
C305 C317 C403 C404 99.5(8) . . . . ?
C418 O401 C404 C405 79.0(11) . . . . ?
C468 O401 C404 C405 111.5(9) . . . . ?
C418 O401 C404 C403 -106.0(10) . . . . ?
C468 O401 C404 C403 -73.5(10) . . . . ?
C402 C403 C404 O401 177.5(6) . . . . ?
C317 C403 C404 O401 -5.5(9) . . . . ?
C402 C403 C404 C405 -7.4(9) . . . . ?
C317 C403 C404 C405 169.5(6) . . . . ?
O401 C404 C405 C406 -178.2(6) . . . . ?
C403 C404 C405 C406 6.8(9) . . . . ?
O401 C404 C405 C417 -1.5(9) . . . . ?
C403 C404 C405 C417 -176.6(6) . . . . ?
C404 C405 C406 C401 -0.2(9) . . . . ?
C417 C405 C406 C401 -176.8(6) . . . . ?
C402 C401 C406 C405 -5.4(9) . . . . ?
C407 C401 C406 C405 171.3(6) . . . . ?
C402 C401 C407 C409 -10.0(11) . . . . ?
C406 C401 C407 C409 173.5(9) . . . . ?
C402 C401 C407 C410 118.4(8) . . . . ?
C406 C401 C407 C410 -58.0(9) . . . . ?
C402 C401 C407 C408 -131.7(7) . . . . ?
C406 C401 C407 C408 51.8(8) . . . . ?
C409 C407 C408 C411 59.0(11) . . . . ?
C410 C407 C408 C411 -61.2(10) . . . . ?
C401 C407 C408 C411 -176.7(8) . . . . ?
C410 C407 C409 C413 55.4(15) . . . . ?
C401 C407 C409 C413 -178.2(10) . . . . ?
C408 C407 C409 C413 -56.6(14) . . . . ?
C409 C407 C410 C415 -50.6(12) . . . . ?
C401 C407 C410 C415 -179.0(8) . . . . ?
C408 C407 C410 C415 66.1(10) . . . . ?
C407 C408 C411 C412 -59.1(10) . . . . ?
C407 C408 C411 C416 57.1(12) . . . . ?
C416 C411 C412 C413 -52.7(13) . . . . ?
C408 C411 C412 C413 62.2(12) . . . . ?
C411 C412 C413 C409 -56.1(13) . . . . ?
C411 C412 C413 C414 49.7(12) . . . . ?
C407 C409 C413 C412 52.9(15) . . . . ?
C407 C409 C413 C414 -57.6(14) . . . . ?
C412 C413 C414 C415 -46.8(11) . . . . ?
C409 C413 C414 C415 62.4(11) . . . . ?
C413 C414 C415 C416 53.6(12) . . . . ?
C413 C414 C415 C410 -65.5(11) . . . . ?
C407 C410 C415 C416 -67.4(11) . . . . ?
C407 C410 C415 C414 57.3(12) . . . . ?
C414 C415 C416 C411 -59.7(13) . . . . ?
C410 C415 C416 C411 61.7(12) . . . . ?
C412 C411 C416 C415 54.9(13) . . . . ?
C408 C411 C416 C415 -59.5(13) . . . . ?
C406 C405 C417 C503 86.6(8) . . . . ?
C404 C405 C417 C503 -90.0(8) . . . . ?
C404 O401 C418 C419 96.2(12) . . . . ?
O401 C418 C419 C420 173.8(11) . . . . ?
C418 C419 C420 C421 62.8(17) . . . . ?
C419 C420 C421 C422 62.6(18) . . . . ?
C420 C421 C422 C423 163.2(14) . . . . ?
C404 O401 C468 C469 -127.0(13) . . . . ?
O401 C468 C469 C470 -164.8(12) . . . . ?
C468 C469 C470 C471 -70(2) . . . . ?
C469 C470 C471 C472 -59(2) . . . . ?
C470 C471 C472 C473 -168.8(17) . . . . ?
C506 C501 C502 C503 1.5(10) . . . . ?
C507 C501 C502 C503 -179.2(6) . . . . ?
C501 C502 C503 C504 -0.5(10) . . . . ?
C501 C502 C503 C417 175.5(6) . . . . ?
C405 C417 C503 C502 -33.8(10) . . . . ?
C405 C417 C503 C504 142.1(7) . . . . ?
C568 O501 C504 C505 -96(2) . . . . ?
C518 O501 C504 C505 -94.1(13) . . . . ?
C568 O501 C504 C503 85(2) . . . . ?
C518 O501 C504 C503 87.5(13) . . . . ?
C502 C503 C504 O501 177.0(6) . . . . ?
C417 C503 C504 O501 1.0(10) . . . . ?
C502 C503 C504 C505 -1.3(10) . . . . ?
C417 C503 C504 C505 -177.3(7) . . . . ?
O501 C504 C505 C506 -176.3(6) . . . . ?
C503 C504 C505 C506 2.0(10) . . . . ?
O501 C504 C505 C517 2.9(10) . . . . ?
C503 C504 C505 C517 -178.8(6) . . . . ?
C504 C505 C506 C501 -0.9(10) . . . . ?
C517 C505 C506 C501 179.9(6) . . . . ?
C502 C501 C506 C505 -0.8(9) . . . . ?
C507 C501 C506 C505 179.9(6) . . . . ?
C506 C501 C507 C508 113.8(7) . . . . ?
C502 C501 C507 C508 -65.4(8) . . . . ?
C506 C501 C507 C510 -7.9(9) . . . . ?
C502 C501 C507 C510 172.9(6) . . . . ?
C506 C501 C507 C509 -127.7(7) . . . . ?
C502 C501 C507 C509 53.0(8) . . . . ?
C501 C507 C508 C511 178.0(6) . . . . ?
C510 C507 C508 C511 -57.4(8) . . . . ?
C509 C507 C508 C511 57.8(8) . . . . ?
C501 C507 C509 C513 -178.5(6) . . . . ?
C508 C507 C509 C513 -57.2(7) . . . . ?
C510 C507 C509 C513 58.4(7) . . . . ?
C501 C507 C510 C515 -178.2(6) . . . . ?
C508 C507 C510 C515 58.1(8) . . . . ?
C509 C507 C510 C515 -57.0(8) . . . . ?
C507 C508 C511 C512 -61.3(9) . . . . ?
C507 C508 C511 C516 59.7(9) . . . . ?
C516 C511 C512 C513 -60.6(9) . . . . ?
C508 C511 C512 C513 60.4(9) . . . . ?
C511 C512 C513 C514 60.1(8) . . . . ?
C511 C512 C513 C509 -59.1(8) . . . . ?
C507 C509 C513 C512 58.8(8) . . . . ?
C507 C509 C513 C514 -60.9(8) . . . . ?
C512 C513 C514 C515 -60.1(8) . . . . ?
C509 C513 C514 C515 59.6(9) . . . . ?
C513 C514 C515 C510 -59.9(9) . . . . ?
C513 C514 C515 C516 59.8(9) . . . . ?
C507 C510 C515 C514 59.8(9) . . . . ?
C507 C510 C515 C516 -59.5(9) . . . . ?
C512 C511 C516 C515 61.5(10) . . . . ?
C508 C511 C516 C515 -59.8(10) . . . . ?
C514 C515 C516 C511 -61.1(9) . . . . ?
C510 C515 C516 C511 59.9(10) . . . . ?
C506 C505 C517 C603 85.0(8) . . . . ?
C504 C505 C517 C603 -94.2(8) . . . . ?
C504 O501 C518 C519 -177.1(15) . . . . ?
O501 C518 C519 C520 64(3) . . . . ?
C518 C519 C520 C521 66(3) . . . . ?
C519 C520 C521 C522 63(4) . . . . ?
C520 C521 C522 C523 53(5) . . . . ?
C504 O501 C568 C569 -176(2) . . . . ?
O501 C568 C569 C570 -65(5) . . . . ?
C568 C569 C570 C571 -115(5) . . . . ?
C569 C570 C571 C572 -130(7) . . . . ?
C570 C571 C572 C573 -175(8) . . . . ?
C606 C601 C602 C603 -2.3(9) . . . . ?
C607 C601 C602 C603 174.7(6) . . . . ?
C601 C602 C603 C604 3.0(9) . . . . ?
C601 C602 C603 C517 -175.7(6) . . . . ?
C505 C517 C603 C602 -87.3(7) . . . . ?
C505 C517 C603 C604 94.1(8) . . . . ?
C618 O601 C604 C603 85.0(10) . . . . ?
C618 O601 C604 C605 -93.8(9) . . . . ?
C602 C603 C604 O601 178.9(6) . . . . ?
C517 C603 C604 O601 -2.5(9) . . . . ?
C602 C603 C604 C605 -2.3(9) . . . . ?
C517 C603 C604 C605 176.3(5) . . . . ?
O601 C604 C605 C606 179.9(6) . . . . ?
C603 C604 C605 C606 1.1(9) . . . . ?
O601 C604 C605 C617 2.7(9) . . . . ?
C603 C604 C605 C617 -176.1(6) . . . . ?
C604 C605 C606 C601 -0.4(9) . . . . ?
C617 C605 C606 C601 176.8(6) . . . . ?
C602 C601 C606 C605 1.0(9) . . . . ?
C607 C601 C606 C605 -176.1(6) . . . . ?
C602 C601 C607 C608 -107.4(7) . . . . ?
C606 C601 C607 C608 69.6(8) . . . . ?
C602 C601 C607 C610 133.1(6) . . . . ?
C606 C601 C607 C610 -49.9(8) . . . . ?
C602 C601 C607 C609 12.8(9) . . . . ?
C606 C601 C607 C609 -170.3(6) . . . . ?
C601 C607 C608 C611 -179.3(7) . . . . ?
C610 C607 C608 C611 -58.0(9) . . . . ?
C609 C607 C608 C611 58.0(9) . . . . ?
C608 C607 C609 C613 -56.5(9) . . . . ?
C601 C607 C609 C613 -177.4(6) . . . . ?
C610 C607 C609 C613 60.1(9) . . . . ?
C608 C607 C610 C615 58.1(8) . . . . ?
C601 C607 C610 C615 178.3(6) . . . . ?
C609 C607 C610 C615 -58.4(8) . . . . ?
C607 C608 C611 C616 58.6(10) . . . . ?
C607 C608 C611 C612 -61.1(9) . . . . ?
C616 C611 C612 C613 -52.8(10) . . . . ?
C608 C611 C612 C613 64.0(9) . . . . ?
C611 C612 C613 C614 52.7(10) . . . . ?
C611 C612 C613 C609 -63.3(9) . . . . ?
C607 C609 C613 C614 -62.0(9) . . . . ?
C607 C609 C613 C612 58.2(9) . . . . ?
C612 C613 C614 C615 -53.1(10) . . . . ?
C609 C613 C614 C615 63.6(9) . . . . ?
C613 C614 C615 C616 53.5(9) . . . . ?
C613 C614 C615 C610 -63.1(9) . . . . ?
C607 C610 C615 C616 -58.7(8) . . . . ?
C607 C610 C615 C614 59.8(8) . . . . ?
C612 C611 C616 C615 55.0(10) . . . . ?
C608 C611 C616 C615 -61.1(10) . . . . ?
C614 C615 C616 C611 -55.0(10) . . . . ?
C610 C615 C616 C611 61.5(9) . . . . ?
C606 C605 C617 C103 101.2(7) . . . . ?
C604 C605 C617 C103 -81.7(8) . . . . ?
C104 C103 C617 C605 -90.3(8) . . . . ?
C102 C103 C617 C605 90.4(8) . . . . ?
C604 O601 C618 C619 -139.2(17) . . . . ?
O601 C618 C619 C620 -62(4) . . . . ?
C618 C619 C620 C621 161(3) . . . . ?
C619 C620 C621 C622 -173(3) . . . . ?
C620 C621 C622 C623 101(4) . . . . ?
